data_7706836
loop_
_publ_author_name
'Zhong, Yu-Jie'
'Liao, Jian-Hong'
'Chiu, Tzu-Hao'
'Wu, Ying-Yann'
'Kahlal, Samia'
'McGlinchey, Michael J.'
'Saillard, Jean-Yves'
'Liu, C. W.'

_publ_section_title
;
 Intercluster exchanges leading to hydride-centered bimetallic clusters: a
 multi-NMR, X-ray crystallographic, and DFT study.
;
_journal_issue 13
_journal_name_full 'Dalton transactions (Cambridge, England : 2003)'
_journal_page_first 4727
_journal_page_last 4734
_journal_paper_doi 10.1039/d1dt00072a
_journal_volume 50
_journal_year 2021
_chemical_formula_sum 'C108 H255 Ag2 Cu19 O36 P18 S36'
_chemical_formula_weight 5264.72
_space_group_crystal_system monoclinic
_space_group_IT_number 14
_space_group_name_Hall '-P 2yn'
_space_group_name_H-M_alt 'P 1 21/n 1'
_atom_sites_solution_hydrogens mixed
_audit_creation_method SHELXL-2014/7
_audit_update_record
;
2020-12-18 deposited with the CCDC.	2021-03-11 downloaded from the CCDC.
;
_cell_angle_alpha 90
_cell_angle_beta 93.3921(13)
_cell_angle_gamma 90
_cell_formula_units_Z 2
_cell_length_a 13.3391(6)
_cell_length_b 36.3109(14)
_cell_length_c 21.0510(9)
_cell_measurement_reflns_used 9808
_cell_measurement_temperature 100(2)
_cell_measurement_theta_max 26.29
_cell_measurement_theta_min 2.24
_cell_volume 10178.3(7)
_computing_cell_refinement 'Bruker SAINT'
_computing_data_collection 'Bruker APEX2'
_computing_data_reduction 'Bruker SAINT'
_computing_molecular_graphics 'Bruker SHELXTL'
_computing_publication_material 'Bruker SHELXTL'
_computing_structure_refinement 'SHELXL-2014/7 (Sheldrick, 2014)'
_computing_structure_solution 'SHELXS-97 (Sheldrick 2008)'
_diffrn_ambient_temperature 100(2)
_diffrn_measured_fraction_theta_full 0.999
_diffrn_measured_fraction_theta_max 0.999
_diffrn_measurement_device_type 'Bruker APEX-II CCD'
_diffrn_measurement_method '\f and \w scans'
_diffrn_radiation_type MoK\a
_diffrn_radiation_wavelength 0.71073
_diffrn_reflns_av_R_equivalents 0.0410
_diffrn_reflns_av_unetI/netI 0.0340
_diffrn_reflns_Laue_measured_fraction_full 0.999
_diffrn_reflns_Laue_measured_fraction_max 0.999
_diffrn_reflns_limit_h_max 15
_diffrn_reflns_limit_h_min -15
_diffrn_reflns_limit_k_max 43
_diffrn_reflns_limit_k_min -43
_diffrn_reflns_limit_l_max 25
_diffrn_reflns_limit_l_min -25
_diffrn_reflns_number 81366
_diffrn_reflns_point_group_measured_fraction_full 0.999
_diffrn_reflns_point_group_measured_fraction_max 0.999
_diffrn_reflns_theta_full 25.000
_diffrn_reflns_theta_max 25.000
_diffrn_reflns_theta_min 1.629
_exptl_absorpt_coefficient_mu 2.693
_exptl_absorpt_correction_T_max 0.7454
_exptl_absorpt_correction_T_min 0.6353
_exptl_absorpt_correction_type multi-scan
_exptl_absorpt_process_details SADABS
_exptl_crystal_colour colourless
_exptl_crystal_density_diffrn 1.718
_exptl_crystal_description plate
_exptl_crystal_F_000 5364
_exptl_crystal_size_max 0.270
_exptl_crystal_size_mid 0.100
_exptl_crystal_size_min 0.050
_refine_diff_density_max 2.487
_refine_diff_density_min -1.259
_refine_diff_density_rms 0.147
_refine_ls_extinction_method none
_refine_ls_goodness_of_fit_ref 1.028
_refine_ls_hydrogen_treatment mixed
_refine_ls_matrix_type full
_refine_ls_number_parameters 1146
_refine_ls_number_reflns 17887
_refine_ls_number_restraints 360
_refine_ls_restrained_S_all 1.043
_refine_ls_R_factor_all 0.0872
_refine_ls_R_factor_gt 0.0721
_refine_ls_shift/su_max 0.001
_refine_ls_shift/su_mean 0.000
_refine_ls_structure_factor_coef Fsqd
_refine_ls_weighting_details 'w=1/[\s^2^(Fo^2^)+(0.0902P)^2^+90.5090P] where P=(Fo^2^+2Fc^2^)/3'
_refine_ls_weighting_scheme calc
_refine_ls_wR_factor_gt 0.1845
_refine_ls_wR_factor_ref 0.1971
_reflns_Friedel_coverage 0.000
_reflns_number_gt 14610
_reflns_number_total 17887
_reflns_threshold_expression 'I > 2\s(I)'
_cod_data_source_file d1dt00072a2.cif
_cod_data_source_block 5a
_cod_depositor_comments 'Adding full bibliography for 7706835--7706837.cif.'
_cod_original_sg_symbol_H-M 'P 21/n'
_cod_database_code 7706836
_shelx_shelxl_version_number 2014/7
_shelx_space_group_comment
; 
The symmetry employed for this shelxl refinement is uniquely defined 
by the following loop, which should always be used as a source of 
symmetry information in preference to the above space-group names. 
They are only intended as comments. 
;
_shelx_estimated_absorpt_t_min 0.530
_shelx_estimated_absorpt_t_max 0.877

loop_
_space_group_symop_operation_xyz
'x, y, z'
'-x+1/2, y+1/2, -z+1/2'
'-x, -y, -z'
'x-1/2, -y-1/2, z-1/2'

loop_
_atom_site_label
_atom_site_type_symbol
_atom_site_fract_x
_atom_site_fract_y
_atom_site_fract_z
_atom_site_U_iso_or_equiv
_atom_site_adp_type
_atom_site_occupancy
_atom_site_site_symmetry_order
_atom_site_calc_flag
_atom_site_refinement_flags_posn
_atom_site_refinement_flags_adp
_atom_site_refinement_flags_occupancy
_atom_site_disorder_assembly
_atom_site_disorder_group
C1 C 0.6958(9) 0.0990(4) 0.7351(5) 0.080(3) Uani 1 1 d . U . . .
H1 H 0.7594 0.1073 0.7583 0.096 Uiso 1 1 calc R U . . .
C2 C 0.6785(11) 0.1224(4) 0.6746(5) 0.093(4) Uani 1 1 d . U . . .
H2A H 0.7336 0.1184 0.6466 0.140 Uiso 1 1 calc R U . . .
H2B H 0.6760 0.1485 0.6863 0.140 Uiso 1 1 calc R U . . .
H2C H 0.6148 0.1153 0.6524 0.140 Uiso 1 1 calc R U . . .
C3 C 0.7025(12) 0.0607(4) 0.7238(7) 0.101(4) Uani 1 1 d . U . . .
H3A H 0.7144 0.0477 0.7645 0.152 Uiso 1 1 calc R U . . .
H3B H 0.7583 0.0558 0.6967 0.152 Uiso 1 1 calc R U . . .
H3C H 0.6396 0.0519 0.7026 0.152 Uiso 1 1 calc R U . . .
C4 C 0.5344(7) 0.0394(2) 0.9015(4) 0.0479(19) Uani 1 1 d . U . . .
H4 H 0.5758 0.0502 0.9381 0.057 Uiso 1 1 calc R U . . .
C5 C 0.5681(11) 0.0012(3) 0.8895(6) 0.083(3) Uani 1 1 d . U . . .
H5A H 0.5353 -0.0077 0.8495 0.125 Uiso 1 1 calc R U . . .
H5B H 0.5501 -0.0147 0.9246 0.125 Uiso 1 1 calc R U . . .
H5C H 0.6411 0.0010 0.8864 0.125 Uiso 1 1 calc R U . . .
C6 C 0.4249(8) 0.0423(3) 0.9142(6) 0.076(3) Uani 1 1 d . U . . .
H6A H 0.4090 0.0677 0.9253 0.114 Uiso 1 1 calc R U . . .
H6B H 0.4102 0.0259 0.9495 0.114 Uiso 1 1 calc R U . . .
H6C H 0.3842 0.0350 0.8759 0.114 Uiso 1 1 calc R U . . .
C7 C 0.9365(8) 0.3126(3) 1.0460(7) 0.108(4) Uani 1 1 d D U . . .
H7 H 0.8883 0.3043 1.0106 0.130 Uiso 1 1 calc R U . . .
C8 C 1.0427(7) 0.3107(4) 1.0236(9) 0.127(5) Uani 1 1 d D U . . .
H8A H 1.0903 0.3189 1.0579 0.190 Uiso 1 1 calc R U . . .
H8B H 1.0481 0.3267 0.9865 0.190 Uiso 1 1 calc R U . . .
H8C H 1.0582 0.2853 1.0120 0.190 Uiso 1 1 calc R U . . .
C9 C 0.9003(14) 0.3492(4) 1.0721(9) 0.136(6) Uani 1 1 d D U . . .
H9A H 0.8325 0.3461 1.0869 0.204 Uiso 1 1 calc R U . . .
H9B H 0.8991 0.3679 1.0384 0.204 Uiso 1 1 calc R U . . .
H9C H 0.9460 0.3571 1.1077 0.204 Uiso 1 1 calc R U . . .
C10 C 0.8415(7) 0.2641(3) 1.2236(5) 0.067(3) Uani 1 1 d . U . . .
H10 H 0.7702 0.2678 1.2074 0.081 Uiso 1 1 calc R U . . .
C11 C 0.8897(12) 0.3003(4) 1.2384(6) 0.111(5) Uani 1 1 d . U . . .
H11A H 0.9594 0.2964 1.2542 0.166 Uiso 1 1 calc R U . . .
H11B H 0.8530 0.3130 1.2709 0.166 Uiso 1 1 calc R U . . .
H11C H 0.8883 0.3154 1.1997 0.166 Uiso 1 1 calc R U . . .
C12 C 0.8461(8) 0.2385(4) 1.2794(5) 0.077(3) Uani 1 1 d . U . . .
H12A H 0.8235 0.2139 1.2654 0.115 Uiso 1 1 calc R U . . .
H12B H 0.8025 0.2477 1.3117 0.115 Uiso 1 1 calc R U . . .
H12C H 0.9154 0.2370 1.2975 0.115 Uiso 1 1 calc R U . . .
C13 C 1.0199(11) 0.0734(4) 0.8678(5) 0.125(5) Uani 1 1 d D U . . .
H13 H 0.9805 0.0936 0.8458 0.150 Uiso 1 1 calc R U . . .
C14 C 0.9756(11) 0.0367(4) 0.8494(8) 0.125(5) Uani 1 1 d D U . . .
H14A H 0.9945 0.0185 0.8824 0.187 Uiso 1 1 calc R U . . .
H14B H 1.0011 0.0288 0.8089 0.187 Uiso 1 1 calc R U . . .
H14C H 0.9023 0.0387 0.8449 0.187 Uiso 1 1 calc R U . . .
C15 C 1.1292(12) 0.0756(6) 0.8518(9) 0.164(7) Uani 1 1 d D U . . .
H15A H 1.1342 0.0725 0.8059 0.247 Uiso 1 1 calc R U . . .
H15B H 1.1566 0.0997 0.8648 0.247 Uiso 1 1 calc R U . . .
H15C H 1.1675 0.0561 0.8746 0.247 Uiso 1 1 calc R U . . .
C16 C 1.1701(7) 0.1111(3) 1.0547(4) 0.061(2) Uani 1 1 d . U . . .
H16 H 1.1262 0.0923 1.0737 0.073 Uiso 1 1 calc R U . . .
C17 C 1.1960(9) 0.1415(4) 1.1025(5) 0.079(3) Uani 1 1 d . U . . .
H17A H 1.2383 0.1599 1.0831 0.118 Uiso 1 1 calc R U . . .
H17B H 1.2323 0.1309 1.1401 0.118 Uiso 1 1 calc R U . . .
H17C H 1.1340 0.1532 1.1152 0.118 Uiso 1 1 calc R U . . .
C18 C 1.2630(8) 0.0935(4) 1.0327(5) 0.076(3) Uani 1 1 d . U . . .
H18A H 1.2445 0.0738 1.0024 0.113 Uiso 1 1 calc R U . . .
H18B H 1.3020 0.0831 1.0694 0.113 Uiso 1 1 calc R U . . .
H18C H 1.3034 0.1120 1.0120 0.113 Uiso 1 1 calc R U . . .
C19 C 0.3985(10) 0.2997(3) 0.9944(8) 0.146(6) Uani 1 1 d D U . . .
H19 H 0.3527 0.2969 0.9553 0.176 Uiso 1 1 calc R U . . .
C20 C 0.3398(13) 0.3108(4) 1.0517(9) 0.148(7) Uani 1 1 d D U . . .
H20A H 0.2713 0.3010 1.0465 0.222 Uiso 1 1 calc R U . . .
H20B H 0.3373 0.3377 1.0546 0.222 Uiso 1 1 calc R U . . .
H20C H 0.3732 0.3008 1.0907 0.222 Uiso 1 1 calc R U . . .
C21 C 0.4816(11) 0.3268(3) 0.9836(10) 0.140(7) Uani 1 1 d D U . . .
H21A H 0.4524 0.3503 0.9693 0.211 Uiso 1 1 calc R U . . .
H21B H 0.5222 0.3304 1.0234 0.211 Uiso 1 1 calc R U . . .
H21C H 0.5241 0.3171 0.9510 0.211 Uiso 1 1 calc R U . . .
C22 C 0.2916(6) 0.1953(3) 0.9515(4) 0.0474(19) Uani 1 1 d . U . . .
H22 H 0.3168 0.1773 0.9846 0.057 Uiso 1 1 calc R U . . .
C23 C 0.2535(6) 0.1749(3) 0.8937(4) 0.0479(19) Uani 1 1 d . U . . .
H23A H 0.2297 0.1925 0.8609 0.072 Uiso 1 1 calc R U . . .
H23B H 0.1980 0.1589 0.9045 0.072 Uiso 1 1 calc R U . . .
H23C H 0.3078 0.1600 0.8777 0.072 Uiso 1 1 calc R U . . .
C24 C 0.2138(7) 0.2198(3) 0.9791(6) 0.071(3) Uani 1 1 d . U . . .
H24A H 0.2403 0.2297 1.0201 0.107 Uiso 1 1 calc R U . . .
H24B H 0.1530 0.2055 0.9855 0.107 Uiso 1 1 calc R U . . .
H24C H 0.1975 0.2402 0.9498 0.107 Uiso 1 1 calc R U . . .
C25 C 0.9802(5) 0.2612(2) 0.7775(3) 0.0363(16) Uani 1 1 d . U . . .
H25 H 0.9554 0.2848 0.7954 0.044 Uiso 1 1 calc R U . . .
C26 C 0.9994(7) 0.2658(3) 0.7082(4) 0.059(2) Uani 1 1 d . U . . .
H26A H 1.0221 0.2424 0.6911 0.088 Uiso 1 1 calc R U . . .
H26B H 1.0513 0.2846 0.7037 0.088 Uiso 1 1 calc R U . . .
H26C H 0.9373 0.2735 0.6848 0.088 Uiso 1 1 calc R U . . .
C27 C 1.0710(7) 0.2479(3) 0.8160(5) 0.062(2) Uani 1 1 d . U . . .
H27A H 1.0534 0.2432 0.8598 0.092 Uiso 1 1 calc R U . . .
H27B H 1.1238 0.2667 0.8160 0.092 Uiso 1 1 calc R U . . .
H27C H 1.0954 0.2250 0.7974 0.092 Uiso 1 1 calc R U . . .
C28 C 0.6612(5) 0.2682(2) 0.7465(3) 0.0327(15) Uani 1 1 d . U . . .
H28 H 0.6151 0.2472 0.7547 0.039 Uiso 1 1 calc R U . . .
C29 C 0.7046(7) 0.2629(3) 0.6828(4) 0.051(2) Uani 1 1 d . U . . .
H29A H 0.7491 0.2836 0.6745 0.076 Uiso 1 1 calc R U . . .
H29B H 0.6501 0.2619 0.6496 0.076 Uiso 1 1 calc R U . . .
H29C H 0.7430 0.2399 0.6830 0.076 Uiso 1 1 calc R U . . .
C30 C 0.6059(6) 0.3038(2) 0.7523(4) 0.0416(18) Uani 1 1 d . U . . .
H30A H 0.5874 0.3071 0.7963 0.062 Uiso 1 1 calc R U . . .
H30B H 0.5449 0.3035 0.7239 0.062 Uiso 1 1 calc R U . . .
H30C H 0.6490 0.3242 0.7405 0.062 Uiso 1 1 calc R U . . .
C31 C 0.7518(12) 0.0443(3) 1.1564(7) 0.098(4) Uani 1 1 d . U . . .
H31 H 0.6779 0.0397 1.1570 0.117 Uiso 1 1 calc R U . . .
C32 C 0.7873(12) 0.0267(4) 1.0948(8) 0.112(5) Uani 1 1 d . U . . .
H32A H 0.7495 0.0374 1.0579 0.169 Uiso 1 1 calc R U . . .
H32B H 0.7757 0.0001 1.0958 0.169 Uiso 1 1 calc R U . . .
H32C H 0.8591 0.0315 1.0916 0.169 Uiso 1 1 calc R U . . .
C33 C 0.7968(15) 0.0283(4) 1.2120(8) 0.134(6) Uani 1 1 d . U . . .
H33A H 0.8539 0.0434 1.2276 0.200 Uiso 1 1 calc R U . . .
H33B H 0.8203 0.0035 1.2023 0.200 Uiso 1 1 calc R U . . .
H33C H 0.7476 0.0269 1.2446 0.200 Uiso 1 1 calc R U . . .
C34 C 0.4972(9) 0.1010(3) 1.1996(5) 0.073(3) Uani 1 1 d . U . . .
H34 H 0.4701 0.0872 1.1612 0.087 Uiso 1 1 calc R U . . .
C35 C 0.4468(14) 0.1359(4) 1.2029(7) 0.119(5) Uani 1 1 d . U . . .
H35A H 0.4709 0.1489 1.2416 0.179 Uiso 1 1 calc R U . . .
H35B H 0.3742 0.1318 1.2039 0.179 Uiso 1 1 calc R U . . .
H35C H 0.4607 0.1507 1.1656 0.179 Uiso 1 1 calc R U . . .
C36 C 0.4910(10) 0.0767(4) 1.2588(6) 0.086(3) Uani 1 1 d . U . . .
H36A H 0.5399 0.0566 1.2572 0.129 Uiso 1 1 calc R U . . .
H36B H 0.4233 0.0664 1.2599 0.129 Uiso 1 1 calc R U . . .
H36C H 0.5060 0.0915 1.2971 0.129 Uiso 1 1 calc R U . . .
C37 C 0.2392(8) 0.1318(2) 0.3956(6) 0.074(3) Uani 1 1 d . U . . .
H37 H 0.1807 0.1344 0.3639 0.089 Uiso 1 1 calc R U . . .
C38 C 0.2222(16) 0.1525(3) 0.4501(9) 0.165(8) Uani 1 1 d . U . . .
H38A H 0.1583 0.1450 0.4669 0.247 Uiso 1 1 calc R U . . .
H38B H 0.2196 0.1787 0.4392 0.247 Uiso 1 1 calc R U . . .
H38C H 0.2769 0.1482 0.4825 0.247 Uiso 1 1 calc R U . . .
C39 C 0.3331(9) 0.1433(3) 0.3662(6) 0.075(3) Uani 1 1 d . U . . .
H39A H 0.3279 0.1692 0.3535 0.112 Uiso 1 1 calc R U . . .
H39B H 0.3430 0.1281 0.3286 0.112 Uiso 1 1 calc R U . . .
H39C H 0.3904 0.1402 0.3971 0.112 Uiso 1 1 calc R U . . .
C40 C 0.1431(10) 0.0507(4) 0.2594(5) 0.089(3) Uani 1 1 d . U . . .
H40 H 0.0985 0.0309 0.2750 0.106 Uiso 1 1 calc R U . . .
C41 C 0.2059(14) 0.0363(5) 0.2123(7) 0.132(6) Uani 1 1 d . U . . .
H41A H 0.2515 0.0556 0.1991 0.198 Uiso 1 1 calc R U . . .
H41B H 0.1640 0.0278 0.1754 0.198 Uiso 1 1 calc R U . . .
H41C H 0.2453 0.0156 0.2304 0.198 Uiso 1 1 calc R U . . .
C42 C 0.0786(16) 0.0821(6) 0.2253(7) 0.153(7) Uani 1 1 d . U . . .
H42A H 0.1112 0.1060 0.2338 0.229 Uiso 1 1 calc R U . . .
H42B H 0.0113 0.0824 0.2415 0.229 Uiso 1 1 calc R U . . .
H42C H 0.0734 0.0776 0.1793 0.229 Uiso 1 1 calc R U . . .
C43 C 0.2536(10) -0.1194(3) 0.6441(5) 0.078(3) Uani 1 1 d . U . . .
H43 H 0.2880 -0.0972 0.6629 0.094 Uiso 1 1 calc R U . . .
C44 C 0.3253(9) -0.1501(3) 0.6436(5) 0.075(3) Uani 1 1 d . U . . .
H44A H 0.2925 -0.1716 0.6234 0.112 Uiso 1 1 calc R U . . .
H44B H 0.3482 -0.1563 0.6874 0.112 Uiso 1 1 calc R U . . .
H44C H 0.3830 -0.1429 0.6197 0.112 Uiso 1 1 calc R U . . .
C45 C 0.1679(12) -0.1296(6) 0.6829(7) 0.137(7) Uani 1 1 d . U . . .
H45A H 0.1300 -0.1073 0.6926 0.206 Uiso 1 1 calc R U . . .
H45B H 0.1936 -0.1411 0.7226 0.206 Uiso 1 1 calc R U . . .
H45C H 0.1238 -0.1469 0.6589 0.206 Uiso 1 1 calc R U . . .
C46 C 0.4183(6) -0.0518(2) 0.5156(5) 0.049(2) Uani 1 1 d . U . . .
H46 H 0.3846 -0.0273 0.5177 0.059 Uiso 1 1 calc R U . . .
C47 C 0.4587(13) -0.0563(5) 0.4515(8) 0.122(5) Uani 1 1 d . U . . .
H47A H 0.5049 -0.0360 0.4437 0.182 Uiso 1 1 calc R U . . .
H47B H 0.4031 -0.0560 0.4189 0.182 Uiso 1 1 calc R U . . .
H47C H 0.4946 -0.0798 0.4497 0.182 Uiso 1 1 calc R U . . .
C48 C 0.4963(9) -0.0534(5) 0.5632(7) 0.111(5) Uani 1 1 d . U . . .
H48A H 0.4801 -0.0375 0.5988 0.167 Uiso 1 1 calc R U . . .
H48B H 0.5589 -0.0450 0.5458 0.167 Uiso 1 1 calc R U . . .
H48C H 0.5046 -0.0788 0.5782 0.167 Uiso 1 1 calc R U . . .
C49 C 0.3281(9) 0.0604(4) 0.6852(7) 0.091(3) Uani 1 1 d . U . . .
H49 H 0.3393 0.0677 0.6404 0.109 Uiso 1 1 calc R U . . .
C50 C 0.3924(10) 0.0288(4) 0.7051(8) 0.117(5) Uani 1 1 d . U . . .
H50A H 0.4620 0.0372 0.7124 0.175 Uiso 1 1 calc R U . . .
H50B H 0.3887 0.0100 0.6716 0.175 Uiso 1 1 calc R U . . .
H50C H 0.3690 0.0183 0.7445 0.175 Uiso 1 1 calc R U . . .
C51 C 0.3420(12) 0.0923(5) 0.7288(10) 0.139(7) Uani 1 1 d . U . . .
H51A H 0.3068 0.0877 0.7675 0.209 Uiso 1 1 calc R U . . .
H51B H 0.3147 0.1145 0.7077 0.209 Uiso 1 1 calc R U . . .
H51C H 0.4138 0.0958 0.7399 0.209 Uiso 1 1 calc R U . . .
C52 C 0.0422(8) 0.1289(3) 0.6663(5) 0.064(2) Uani 1 1 d . U . . .
H52 H 0.0037 0.1212 0.6263 0.077 Uiso 1 1 calc R U . . .
C53 C -0.0293(12) 0.1364(4) 0.7185(7) 0.109(5) Uani 1 1 d . U . . .
H53A H -0.0637 0.1135 0.7290 0.163 Uiso 1 1 calc R U . . .
H53B H -0.0790 0.1548 0.7037 0.163 Uiso 1 1 calc R U . . .
H53C H 0.0088 0.1456 0.7565 0.163 Uiso 1 1 calc R U . . .
C54 C 0.1075(10) 0.1628(3) 0.6537(7) 0.090(4) Uani 1 1 d . U . . .
H54A H 0.1423 0.1708 0.6936 0.136 Uiso 1 1 calc R U . . .
H54B H 0.0648 0.1828 0.6364 0.136 Uiso 1 1 calc R U . . .
H54C H 0.1571 0.1563 0.6230 0.136 Uiso 1 1 calc R U . . .
Cu1 Cu 0.72618(9) 0.22319(5) 0.97248(6) 0.0350(3) Uani 0.4875 1 d . . P . .
Cu2 Cu 0.63941(11) 0.14594(4) 0.98655(6) 0.0261(3) Uani 0.4875 1 d . . P . .
Cu3 Cu 0.79542(10) 0.15210(4) 0.90512(10) 0.0421(4) Uani 0.4875 1 d . . P . .
Cu4 Cu 0.82610(12) 0.16038(4) 1.05216(8) 0.0434(3) Uani 0.4875 1 d . . P . .
Ag1 Ag 0.72618(9) 0.22319(5) 0.97248(6) 0.0350(3) Uani 0.1625 1 d . . P . .
Ag2 Ag 0.63941(11) 0.14594(4) 0.98655(6) 0.0261(3) Uani 0.1625 1 d . . P . .
Ag3 Ag 0.79542(10) 0.15210(4) 0.90512(10) 0.0421(4) Uani 0.1625 1 d . . P . .
Ag4 Ag 0.82610(12) 0.16038(4) 1.05216(8) 0.0434(3) Uani 0.1625 1 d . . P . .
Cu5 Cu 0.6362(3) 0.18553(13) 0.8998(2) 0.0561(11) Uani 0.2625 1 d . . P . .
Cu6 Cu 0.6757(2) 0.19081(10) 1.0494(2) 0.0652(10) Uani 0.2625 1 d . . P . .
Cu7 Cu 0.8648(3) 0.19593(8) 0.96805(12) 0.0488(7) Uani 0.2625 1 d . . P . .
Cu8 Cu 0.7303(3) 0.12818(12) 0.98641(14) 0.0657(10) Uani 0.2625 1 d . U P . .
Ag5 Ag 0.6362(3) 0.18553(13) 0.8998(2) 0.0561(11) Uani 0.0875 1 d . . P . .
Ag6 Ag 0.6757(2) 0.19081(10) 1.0494(2) 0.0652(10) Uani 0.0875 1 d . . P . .
Ag7 Ag 0.8648(3) 0.19593(8) 0.96805(12) 0.0488(7) Uani 0.0875 1 d . . P . .
Ag8 Ag 0.7303(3) 0.12818(12) 0.98641(14) 0.0657(10) Uani 0.0875 1 d . . P . .
Cu9 Cu 0.61226(15) 0.18862(6) 0.87550(8) 0.0225(4) Uani 0.65 1 d . . P . .
Cu10 Cu 0.66104(14) 0.20083(5) 1.08338(8) 0.0212(4) Uani 0.5 1 d . . P . .
Cu11 Cu 0.92028(12) 0.20217(5) 0.96363(7) 0.0246(4) Uani 0.6 1 d . . P . .
Cu12 Cu 0.7475(6) 0.1056(3) 0.9921(4) 0.0713(19) Uani 0.2 1 d . U P . .
Cu13 Cu 0.7171(2) 0.24737(10) 0.96873(13) 0.0156(6) Uani 0.25 1 d . . P . .
Cu14 Cu 0.5977(7) 0.1520(2) 0.9953(3) 0.062(2) Uani 0.2 1 d . U P . .
Cu15 Cu 0.8648(2) 0.15971(8) 1.08123(14) 0.0327(6) Uani 0.35 1 d . . P . .
Cu16 Cu 0.8125(3) 0.14769(10) 0.87286(18) 0.0196(8) Uani 0.25 1 d . . P . .
Cu17 Cu 0.00149(16) 0.05126(8) 0.50509(11) 0.0369(5) Uani 0.5 1 d . . P . .
Cu18 Cu 0.07091(16) -0.01868(6) 0.44126(11) 0.0397(5) Uani 0.5 1 d . . P . .
Cu19 Cu 0.13673(17) 0.00854(6) 0.51005(10) 0.0358(5) Uani 0.5 1 d . . P . .
Cu20 Cu 0.03554(16) -0.01490(6) 0.58400(12) 0.0347(4) Uani 0.5 1 d . . P . .
Cu21 Cu 0.01568(15) 0.07089(7) 0.49853(10) 0.0294(5) Uani 0.5 1 d . . P . .
Cu22 Cu 0.1053(6) -0.0303(2) 0.4140(4) 0.0158(14) Uani 0.1 1 d . . P . .
Cu23 Cu 0.18823(17) 0.01865(5) 0.52339(9) 0.0274(4) Uani 0.5 1 d . . P . .
Cu24 Cu -0.05996(17) 0.02493(6) 0.38398(12) 0.0256(5) Uani 0.4 1 d . . P . .
O1 O 0.6127(4) 0.10771(17) 0.7733(2) 0.0456(13) Uani 1 1 d . U . . .
O2 O 0.5499(4) 0.06061(14) 0.8436(2) 0.0374(11) Uani 1 1 d . U . . .
O3 O 0.9390(6) 0.2865(2) 1.0941(6) 0.108(3) Uani 1 1 d D U . . .
O4 O 0.8986(5) 0.2453(2) 1.1750(3) 0.068(2) Uani 1 1 d . U . . .
O5 O 1.0216(8) 0.07838(19) 0.9363(3) 0.097(3) Uani 1 1 d D U . . .
O6 O 1.1167(4) 0.12899(19) 1.0006(3) 0.0523(15) Uani 1 1 d . U . . .
O7 O 0.4360(7) 0.26586(19) 1.0147(5) 0.108(4) Uani 1 1 d D U . . .
O8 O 0.3759(3) 0.21759(16) 0.9317(3) 0.0449(14) Uani 1 1 d . U . . .
O9 O 0.9023(3) 0.23243(14) 0.7793(2) 0.0308(10) Uani 1 1 d . U . . .
O10 O 0.7429(3) 0.26941(13) 0.7973(2) 0.0296(10) Uani 1 1 d . U . . .
O11 O 0.7647(6) 0.0826(2) 1.1523(4) 0.075(2) Uani 1 1 d . U . . .
O12 O 0.6069(6) 0.1051(3) 1.1970(3) 0.100(3) Uani 1 1 d . U . . .
O13 O 0.2521(4) 0.09262(13) 0.4143(3) 0.0389(12) Uani 1 1 d . U . . .
O14 O 0.2037(5) 0.06602(19) 0.3110(3) 0.0620(17) Uani 1 1 d . U . . .
O15 O 0.2129(5) -0.11089(18) 0.5815(3) 0.0665(18) Uani 1 1 d . U . . .
O16 O 0.3467(5) -0.0801(2) 0.5284(5) 0.095(3) Uani 1 1 d . U . . .
O17 O 0.2191(5) 0.04732(18) 0.6916(3) 0.0550(16) Uani 1 1 d . U . . .
O18 O 0.1080(5) 0.10075(17) 0.6877(3) 0.0594(16) Uani 1 1 d . U . . .
P1 P 0.60750(13) 0.09866(5) 0.84619(8) 0.0297(4) Uani 1 1 d . . . . .
P2 P 0.88334(14) 0.25045(6) 1.10145(10) 0.0389(5) Uani 1 1 d D . . . .
P3 P 1.00835(14) 0.11607(6) 0.97297(9) 0.0352(4) Uani 1 1 d . . . . .
P4 P 0.46670(14) 0.23099(5) 0.97749(10) 0.0349(4) Uani 1 1 d . . . . .
P5 P 0.80962(12) 0.23591(5) 0.82247(8) 0.0240(3) Uani 1 1 d . . . . .
P6 P 0.67136(16) 0.11125(6) 1.14042(9) 0.0411(5) Uani 1 1 d . . . . .
P7 P 0.18084(14) 0.06203(5) 0.38324(9) 0.0341(4) Uani 1 1 d . . . . .
P8 P 0.23448(14) -0.07509(5) 0.54170(12) 0.0431(5) Uani 1 1 d . . . . .
P9 P 0.12444(15) 0.06352(5) 0.65165(9) 0.0360(4) Uani 1 1 d . . . . .
S1 S 0.52027(12) 0.13712(5) 0.88311(8) 0.0309(4) Uani 1 1 d . . . . .
S2 S 0.74333(13) 0.09135(5) 0.88952(10) 0.0389(4) Uani 1 1 d . . . . .
S3 S 0.73793(12) 0.25709(5) 1.07283(8) 0.0314(4) Uani 1 1 d . . . . .
S4 S 0.95970(12) 0.20776(5) 1.06726(8) 0.0322(4) Uani 1 1 d . . . . .
S5 S 0.91621(14) 0.10543(6) 1.04132(9) 0.0379(4) Uani 1 1 d . . . . .
S6 S 0.97248(12) 0.15539(5) 0.90855(8) 0.0323(4) Uani 1 1 d . . . . .
S7 S 0.49887(15) 0.19411(7) 1.04561(9) 0.0447(5) Uani 1 1 d . . . . .
S8 S 0.57338(12) 0.24401(5) 0.91684(8) 0.0279(4) Uani 1 1 d . . . . .
S9 S 0.85462(12) 0.25205(5) 0.91118(7) 0.0263(3) Uani 1 1 d . . . . .
S10 S 0.73882(12) 0.18753(5) 0.80920(7) 0.0277(4) Uani 1 1 d . . . . .
S11 S 0.74065(15) 0.16044(5) 1.14837(8) 0.0381(4) Uani 1 1 d . . . . .
S12 S 0.6016(3) 0.09682(7) 1.05997(11) 0.0713(8) Uani 1 1 d . . . . .
S13 S 0.03556(14) 0.07516(5) 0.39332(9) 0.0373(4) Uani 1 1 d . . . . .
S14 S 0.22802(14) 0.01351(5) 0.41797(11) 0.0416(5) Uani 1 1 d . . . . .
S15 S 0.22113(14) -0.02922(6) 0.59530(10) 0.0407(4) Uani 1 1 d . . . . .
S16 S -0.14368(17) 0.07974(6) 0.53663(10) 0.0456(5) Uani 1 1 d . . . . .
S17 S 0.01063(15) 0.02879(5) 0.66321(9) 0.0387(4) Uani 1 1 d . . . . .
S18 S 0.15923(13) 0.07507(5) 0.56203(8) 0.0322(4) Uani 1 1 d . . . . .
H1M H 0.731(7) 0.175(3) 0.976(5) 0.07(3) Uiso 1 1 d . . . . .
H2M H 0.0000 0.0000 0.5000 0.050 Uiso 1 2 d S U P . .

loop_
_atom_site_aniso_label
_atom_site_aniso_U_11
_atom_site_aniso_U_22
_atom_site_aniso_U_33
_atom_site_aniso_U_23
_atom_site_aniso_U_13
_atom_site_aniso_U_12
C1 0.073(6) 0.119(7) 0.050(5) -0.021(5) 0.024(4) -0.001(5)
C2 0.125(10) 0.109(8) 0.046(5) -0.025(5) 0.021(5) -0.033(7)
C3 0.112(10) 0.114(7) 0.081(8) -0.018(6) 0.035(7) 0.001(6)
C4 0.057(5) 0.050(4) 0.037(4) -0.007(3) 0.007(3) -0.018(3)
C5 0.113(9) 0.057(5) 0.083(8) 0.008(5) 0.031(7) 0.002(5)
C6 0.068(5) 0.077(7) 0.085(7) -0.005(6) 0.033(5) -0.020(5)
C7 0.061(6) 0.086(7) 0.176(11) -0.032(6) 0.000(6) -0.003(6)
C8 0.043(5) 0.128(11) 0.208(13) -0.072(9) -0.011(7) -0.018(6)
C9 0.144(13) 0.084(8) 0.181(16) -0.025(8) 0.025(12) 0.013(8)
C10 0.048(5) 0.100(6) 0.052(4) -0.053(4) -0.013(4) 0.030(4)
C11 0.134(11) 0.122(7) 0.079(8) -0.068(6) 0.037(8) -0.004(7)
C12 0.056(6) 0.120(7) 0.052(5) -0.045(4) -0.017(4) 0.032(5)
C13 0.166(11) 0.137(10) 0.076(7) -0.011(6) 0.031(7) 0.070(9)
C14 0.132(10) 0.137(10) 0.106(10) -0.032(8) 0.011(8) 0.081(8)
C15 0.177(11) 0.200(18) 0.121(13) -0.042(12) 0.056(9) 0.040(11)
C16 0.049(5) 0.090(6) 0.042(4) 0.016(4) -0.004(3) 0.028(4)
C17 0.085(7) 0.100(7) 0.050(5) 0.008(5) -0.006(5) 0.021(6)
C18 0.055(5) 0.106(8) 0.064(6) 0.018(5) -0.004(4) 0.040(5)
C19 0.158(11) 0.059(6) 0.235(14) -0.019(7) 0.122(10) -0.009(6)
C20 0.130(12) 0.069(8) 0.259(17) -0.061(9) 0.125(13) -0.032(7)
C21 0.136(11) 0.047(6) 0.25(2) -0.004(8) 0.117(13) -0.007(6)
C22 0.024(3) 0.068(5) 0.052(4) 0.008(4) 0.011(3) -0.015(3)
C23 0.026(4) 0.068(5) 0.051(4) 0.008(4) 0.008(3) -0.004(3)
C24 0.036(4) 0.092(7) 0.088(7) -0.017(6) 0.018(4) -0.015(4)
C25 0.032(3) 0.043(4) 0.035(4) 0.000(3) 0.009(3) -0.010(3)
C26 0.053(5) 0.077(6) 0.049(4) 0.008(4) 0.019(4) -0.008(5)
C27 0.036(4) 0.082(7) 0.068(6) 0.007(5) 0.001(4) -0.009(4)
C28 0.029(3) 0.038(4) 0.029(3) 0.000(3) -0.013(3) -0.002(3)
C29 0.056(5) 0.066(6) 0.030(4) 0.001(3) -0.010(3) 0.020(4)
C30 0.031(4) 0.047(4) 0.046(4) 0.001(3) -0.010(3) 0.005(3)
C31 0.110(9) 0.068(6) 0.119(8) 0.026(5) 0.044(7) 0.030(5)
C32 0.125(12) 0.082(8) 0.135(9) 0.003(7) 0.051(8) 0.004(8)
C33 0.198(16) 0.091(9) 0.115(9) 0.035(7) 0.036(8) 0.072(10)
C34 0.074(6) 0.076(6) 0.069(6) -0.010(5) 0.015(5) -0.029(5)
C35 0.163(12) 0.107(8) 0.090(10) 0.008(7) 0.030(9) 0.015(8)
C36 0.097(8) 0.082(7) 0.082(7) -0.008(5) 0.026(6) -0.005(6)
C37 0.063(6) 0.032(4) 0.131(8) 0.019(4) 0.040(6) 0.007(4)
C38 0.27(2) 0.043(6) 0.201(12) -0.017(7) 0.178(13) -0.040(8)
C39 0.095(7) 0.045(5) 0.089(8) -0.003(5) 0.047(6) -0.015(5)
C40 0.100(7) 0.122(9) 0.044(5) -0.009(5) 0.015(4) -0.057(6)
C41 0.159(12) 0.170(13) 0.070(7) -0.037(8) 0.035(8) -0.033(10)
C42 0.173(13) 0.217(15) 0.069(9) 0.019(9) 0.016(8) 0.019(12)
C43 0.089(7) 0.077(7) 0.066(5) 0.000(5) -0.018(4) 0.029(6)
C44 0.081(6) 0.067(6) 0.072(7) 0.001(5) -0.023(5) 0.020(5)
C45 0.109(8) 0.211(17) 0.090(8) 0.062(10) -0.002(6) 0.053(9)
C46 0.029(4) 0.038(4) 0.079(5) -0.019(4) 0.001(3) 0.004(3)
C47 0.121(11) 0.136(13) 0.112(7) -0.030(7) 0.042(7) 0.020(9)
C48 0.056(6) 0.167(14) 0.109(8) 0.018(8) -0.016(6) -0.026(7)
C49 0.065(5) 0.114(8) 0.089(8) 0.024(6) -0.033(5) -0.024(5)
C50 0.082(7) 0.129(9) 0.131(12) -0.017(8) -0.056(8) 0.001(6)
C51 0.085(9) 0.112(9) 0.212(16) -0.026(9) -0.068(10) -0.002(7)
C52 0.067(5) 0.064(5) 0.063(6) -0.004(4) 0.004(4) -0.003(4)
C53 0.132(10) 0.101(9) 0.100(9) 0.009(7) 0.058(8) 0.033(8)
C54 0.100(8) 0.067(6) 0.105(9) -0.007(6) 0.017(7) -0.012(6)
Cu1 0.0223(6) 0.0558(10) 0.0260(6) -0.0045(6) -0.0052(4) -0.0011(6)
Cu2 0.0370(8) 0.0300(7) 0.0110(6) -0.0004(5) -0.0027(6) 0.0018(6)
Cu3 0.0231(7) 0.0428(8) 0.0588(11) -0.0065(8) -0.0104(7) -0.0010(6)
Cu4 0.0374(8) 0.0561(9) 0.0371(9) 0.0070(7) 0.0051(7) 0.0034(7)
Ag1 0.0223(6) 0.0558(10) 0.0260(6) -0.0045(6) -0.0052(4) -0.0011(6)
Ag2 0.0370(8) 0.0300(7) 0.0110(6) -0.0004(5) -0.0027(6) 0.0018(6)
Ag3 0.0231(7) 0.0428(8) 0.0588(11) -0.0065(8) -0.0104(7) -0.0010(6)
Ag4 0.0374(8) 0.0561(9) 0.0371(9) 0.0070(7) 0.0051(7) 0.0034(7)
Cu5 0.040(2) 0.046(2) 0.083(3) -0.021(2) 0.005(2) 0.0016(16)
Cu6 0.0377(16) 0.066(2) 0.093(3) 0.047(2) 0.0161(18) 0.0193(15)
Cu7 0.079(2) 0.0433(16) 0.0226(13) -0.0075(11) -0.0076(16) 0.0234(17)
Cu8 0.105(3) 0.069(2) 0.0236(14) -0.0099(16) 0.0047(15) -0.032(2)
Ag5 0.040(2) 0.046(2) 0.083(3) -0.021(2) 0.005(2) 0.0016(16)
Ag6 0.0377(16) 0.066(2) 0.093(3) 0.047(2) 0.0161(18) 0.0193(15)
Ag7 0.079(2) 0.0433(16) 0.0226(13) -0.0075(11) -0.0076(16) 0.0234(17)
Ag8 0.105(3) 0.069(2) 0.0236(14) -0.0099(16) 0.0047(15) -0.032(2)
Cu9 0.0176(9) 0.0328(8) 0.0168(8) 0.0006(7) -0.0021(6) -0.0007(7)
Cu10 0.0236(9) 0.0278(9) 0.0125(8) -0.0002(7) 0.0028(7) 0.0033(7)
Cu11 0.0133(7) 0.0398(9) 0.0206(7) -0.0029(6) -0.0006(6) -0.0015(7)
Cu12 0.066(4) 0.094(4) 0.055(4) -0.009(3) 0.009(3) -0.023(4)
Cu13 0.0180(15) 0.0135(15) 0.0147(15) 0.0007(12) -0.0034(11) 0.0009(12)
Cu14 0.095(5) 0.076(4) 0.018(3) 0.024(2) 0.023(3) 0.065(4)
Cu15 0.0296(15) 0.0462(16) 0.0221(15) -0.0043(12) -0.0008(11) 0.0111(12)
Cu16 0.0208(17) 0.0268(18) 0.0114(17) -0.0055(14) 0.0040(14) 0.0075(13)
Cu17 0.0238(10) 0.0448(13) 0.0401(12) -0.0177(12) -0.0154(8) 0.0101(11)
Cu18 0.0339(10) 0.0496(12) 0.0355(11) -0.0107(10) 0.0013(9) -0.0094(9)
Cu19 0.0276(11) 0.0381(12) 0.0429(12) 0.0242(9) 0.0131(9) 0.0148(9)
Cu20 0.0410(11) 0.0287(10) 0.0350(12) -0.0071(9) 0.0068(9) -0.0107(8)
Cu21 0.0193(9) 0.0391(12) 0.0295(10) -0.0033(10) -0.0006(7) 0.0050(10)
Cu22 0.022(4) 0.022(4) 0.004(3) 0.004(3) 0.002(3) 0.003(3)
Cu23 0.0247(10) 0.0263(10) 0.0311(10) -0.0013(7) 0.0014(8) 0.0057(8)
Cu24 0.0291(12) 0.0278(12) 0.0198(11) -0.0002(9) 0.0002(9) -0.0061(9)
O1 0.047(3) 0.063(4) 0.027(3) -0.005(2) 0.008(2) -0.002(3)
O2 0.038(3) 0.043(3) 0.032(3) -0.009(2) 0.003(2) -0.005(2)
O3 0.045(4) 0.053(4) 0.226(10) -0.020(5) 0.017(5) 0.004(3)
O4 0.048(3) 0.111(5) 0.042(3) -0.050(3) -0.026(3) 0.041(3)
O5 0.195(9) 0.047(4) 0.055(4) 0.003(3) 0.053(5) 0.047(5)
O6 0.028(3) 0.084(4) 0.045(3) 0.025(3) 0.001(2) 0.012(3)
O7 0.112(6) 0.045(4) 0.181(9) -0.030(4) 0.115(6) -0.017(4)
O8 0.017(2) 0.060(3) 0.057(3) 0.021(3) 0.001(2) -0.006(2)
O9 0.025(2) 0.042(3) 0.026(2) -0.001(2) 0.0060(18) -0.003(2)
O10 0.026(2) 0.034(3) 0.027(2) 0.0008(19) -0.0087(18) 0.0001(19)
O11 0.072(5) 0.062(4) 0.090(5) 0.014(4) 0.001(4) 0.011(3)
O12 0.077(5) 0.177(9) 0.048(4) -0.024(5) 0.015(3) -0.047(5)
O13 0.034(3) 0.028(2) 0.056(3) 0.002(2) 0.014(2) -0.005(2)
O14 0.070(4) 0.077(4) 0.041(3) -0.004(3) 0.023(3) -0.023(3)
O15 0.079(5) 0.050(4) 0.067(4) 0.009(3) -0.026(3) 0.001(3)
O16 0.038(3) 0.055(4) 0.194(9) -0.044(5) 0.024(4) -0.004(3)
O17 0.060(3) 0.067(4) 0.035(3) 0.005(3) -0.024(3) -0.018(3)
O18 0.076(4) 0.046(3) 0.056(4) -0.020(3) 0.001(3) 0.000(3)
P1 0.0256(9) 0.0400(10) 0.0234(9) -0.0063(7) 0.0017(7) 0.0018(7)
P2 0.0239(9) 0.0437(11) 0.0477(12) -0.0169(9) -0.0090(8) 0.0058(8)
P3 0.0337(10) 0.0422(11) 0.0302(10) -0.0024(8) 0.0071(8) 0.0097(8)
P4 0.0259(9) 0.0341(10) 0.0462(11) -0.0034(8) 0.0156(8) -0.0019(8)
P5 0.0205(8) 0.0327(9) 0.0187(8) -0.0018(7) 0.0008(6) -0.0008(7)
P6 0.0482(12) 0.0473(12) 0.0271(10) 0.0104(8) -0.0035(8) 0.0057(9)
P7 0.0350(10) 0.0339(10) 0.0346(10) 0.0006(8) 0.0113(8) -0.0034(8)
P8 0.0261(9) 0.0293(10) 0.0727(15) -0.0042(10) -0.0072(9) 0.0002(8)
P9 0.0440(11) 0.0350(10) 0.0280(9) -0.0077(8) -0.0054(8) -0.0058(8)
S1 0.0236(8) 0.0364(9) 0.0330(9) -0.0035(7) 0.0041(7) 0.0019(7)
S2 0.0273(9) 0.0395(10) 0.0489(11) -0.0023(8) -0.0063(8) 0.0044(8)
S3 0.0246(8) 0.0399(10) 0.0291(9) -0.0027(7) -0.0036(7) 0.0068(7)
S4 0.0223(8) 0.0469(10) 0.0270(9) -0.0130(7) -0.0031(6) 0.0047(7)
S5 0.0331(9) 0.0462(11) 0.0350(10) 0.0021(8) 0.0077(8) 0.0064(8)
S6 0.0202(8) 0.0515(11) 0.0250(8) -0.0018(7) -0.0006(6) 0.0019(7)
S7 0.0365(10) 0.0752(15) 0.0228(9) 0.0020(9) 0.0047(7) -0.0144(10)
S8 0.0222(8) 0.0322(9) 0.0298(9) 0.0029(7) 0.0039(6) -0.0016(7)
S9 0.0234(8) 0.0342(9) 0.0208(8) -0.0044(6) -0.0016(6) -0.0012(7)
S10 0.0295(8) 0.0347(9) 0.0190(8) -0.0036(6) 0.0028(6) -0.0051(7)
S11 0.0523(11) 0.0417(10) 0.0198(8) -0.0010(7) -0.0008(8) 0.0088(9)
S12 0.130(3) 0.0459(13) 0.0353(12) -0.0033(10) -0.0196(14) -0.0118(14)
S13 0.0311(9) 0.0410(10) 0.0397(10) 0.0123(8) 0.0002(8) 0.0014(8)
S14 0.0314(9) 0.0264(9) 0.0681(14) -0.0068(9) 0.0123(9) 0.0010(7)
S15 0.0308(9) 0.0422(11) 0.0475(11) -0.0013(9) -0.0105(8) -0.0002(8)
S16 0.0550(12) 0.0392(11) 0.0433(11) -0.0042(9) 0.0085(9) 0.0057(9)
S17 0.0467(11) 0.0417(10) 0.0278(9) -0.0025(8) 0.0015(8) -0.0077(9)
S18 0.0307(9) 0.0330(9) 0.0323(9) -0.0031(7) -0.0034(7) -0.0022(7)

loop_
_atom_type_symbol
_atom_type_description
_atom_type_scat_dispersion_real
_atom_type_scat_dispersion_imag
_atom_type_scat_source
C C 0.0033 0.0016 'International Tables Vol C Tables 4.2.6.8 and 6.1.1.4'
H H 0.0000 0.0000 'International Tables Vol C Tables 4.2.6.8 and 6.1.1.4'
O O 0.0106 0.0060 'International Tables Vol C Tables 4.2.6.8 and 6.1.1.4'
P P 0.1023 0.0942 'International Tables Vol C Tables 4.2.6.8 and 6.1.1.4'
S S 0.1246 0.1234 'International Tables Vol C Tables 4.2.6.8 and 6.1.1.4'
Cu Cu 0.3201 1.2651 'International Tables Vol C Tables 4.2.6.8 and 6.1.1.4'
Ag Ag -0.8971 1.1015 'International Tables Vol C Tables 4.2.6.8 and 6.1.1.4'

loop_
_geom_angle_atom_site_label_1
_geom_angle_atom_site_label_2
_geom_angle_atom_site_label_3
_geom_angle
_geom_angle_site_symmetry_1
_geom_angle_site_symmetry_3
_geom_angle_publ_flag
C3 C1 O1 111.6(11) . . ?
C3 C1 C2 114.4(10) . . ?
O1 C1 C2 104.9(10) . . ?
C3 C1 H1 108.6 . . ?
O1 C1 H1 108.6 . . ?
C2 C1 H1 108.6 . . ?
C1 C2 H2A 109.5 . . ?
C1 C2 H2B 109.5 . . ?
H2A C2 H2B 109.5 . . ?
C1 C2 H2C 109.5 . . ?
H2A C2 H2C 109.5 . . ?
H2B C2 H2C 109.5 . . ?
C1 C3 H3A 109.5 . . ?
C1 C3 H3B 109.5 . . ?
H3A C3 H3B 109.5 . . ?
C1 C3 H3C 109.5 . . ?
H3A C3 H3C 109.5 . . ?
H3B C3 H3C 109.5 . . ?
O2 C4 C5 106.7(7) . . ?
O2 C4 C6 107.3(8) . . ?
C5 C4 C6 113.7(9) . . ?
O2 C4 H4 109.7 . . ?
C5 C4 H4 109.7 . . ?
C6 C4 H4 109.7 . . ?
C4 C5 H5A 109.5 . . ?
C4 C5 H5B 109.5 . . ?
H5A C5 H5B 109.5 . . ?
C4 C5 H5C 109.5 . . ?
H5A C5 H5C 109.5 . . ?
H5B C5 H5C 109.5 . . ?
C4 C6 H6A 109.5 . . ?
C4 C6 H6B 109.5 . . ?
H6A C6 H6B 109.5 . . ?
C4 C6 H6C 109.5 . . ?
H6A C6 H6C 109.5 . . ?
H6B C6 H6C 109.5 . . ?
O3 C7 C8 102.2(11) . . ?
O3 C7 C9 109.0(12) . . ?
C8 C7 C9 118.1(12) . . ?
O3 C7 H7 109.0 . . ?
C8 C7 H7 109.0 . . ?
C9 C7 H7 109.0 . . ?
C7 C8 H8A 109.5 . . ?
C7 C8 H8B 109.5 . . ?
H8A C8 H8B 109.5 . . ?
C7 C8 H8C 109.5 . . ?
H8A C8 H8C 109.5 . . ?
H8B C8 H8C 109.5 . . ?
C7 C9 H9A 109.5 . . ?
C7 C9 H9B 109.5 . . ?
H9A C9 H9B 109.5 . . ?
C7 C9 H9C 109.5 . . ?
H9A C9 H9C 109.5 . . ?
H9B C9 H9C 109.5 . . ?
O4 C10 C11 108.6(9) . . ?
O4 C10 C12 104.9(8) . . ?
C11 C10 C12 112.9(9) . . ?
O4 C10 H10 110.1 . . ?
C11 C10 H10 110.1 . . ?
C12 C10 H10 110.1 . . ?
C10 C11 H11A 109.5 . . ?
C10 C11 H11B 109.5 . . ?
H11A C11 H11B 109.5 . . ?
C10 C11 H11C 109.5 . . ?
H11A C11 H11C 109.5 . . ?
H11B C11 H11C 109.5 . . ?
C10 C12 H12A 109.5 . . ?
C10 C12 H12B 109.5 . . ?
H12A C12 H12B 109.5 . . ?
C10 C12 H12C 109.5 . . ?
H12A C12 H12C 109.5 . . ?
H12B C12 H12C 109.5 . . ?
O5 C13 C14 110.5(11) . . ?
O5 C13 C15 104.7(11) . . ?
C14 C13 C15 111.1(13) . . ?
O5 C13 H13 110.2 . . ?
C14 C13 H13 110.2 . . ?
C15 C13 H13 110.2 . . ?
C13 C14 H14A 109.5 . . ?
C13 C14 H14B 109.5 . . ?
H14A C14 H14B 109.5 . . ?
C13 C14 H14C 109.5 . . ?
H14A C14 H14C 109.5 . . ?
H14B C14 H14C 109.5 . . ?
C13 C15 H15A 109.5 . . ?
C13 C15 H15B 109.5 . . ?
H15A C15 H15B 109.5 . . ?
C13 C15 H15C 109.5 . . ?
H15A C15 H15C 109.5 . . ?
H15B C15 H15C 109.5 . . ?
O6 C16 C18 108.9(7) . . ?
O6 C16 C17 106.0(8) . . ?
C18 C16 C17 110.9(9) . . ?
O6 C16 H16 110.3 . . ?
C18 C16 H16 110.3 . . ?
C17 C16 H16 110.3 . . ?
C16 C17 H17A 109.5 . . ?
C16 C17 H17B 109.5 . . ?
H17A C17 H17B 109.5 . . ?
C16 C17 H17C 109.5 . . ?
H17A C17 H17C 109.5 . . ?
H17B C17 H17C 109.5 . . ?
C16 C18 H18A 109.5 . . ?
C16 C18 H18B 109.5 . . ?
H18A C18 H18B 109.5 . . ?
C16 C18 H18C 109.5 . . ?
H18A C18 H18C 109.5 . . ?
H18B C18 H18C 109.5 . . ?
O7 C19 C21 111.7(11) . . ?
O7 C19 C20 100.6(10) . . ?
C21 C19 C20 111.2(12) . . ?
O7 C19 H19 111.0 . . ?
C21 C19 H19 111.0 . . ?
C20 C19 H19 111.0 . . ?
C19 C20 H20A 109.5 . . ?
C19 C20 H20B 109.5 . . ?
H20A C20 H20B 109.5 . . ?
C19 C20 H20C 109.5 . . ?
H20A C20 H20C 109.5 . . ?
H20B C20 H20C 109.5 . . ?
C19 C21 H21A 109.5 . . ?
C19 C21 H21B 109.5 . . ?
H21A C21 H21B 109.5 . . ?
C19 C21 H21C 109.5 . . ?
H21A C21 H21C 109.5 . . ?
H21B C21 H21C 109.5 . . ?
O8 C22 C23 105.8(6) . . ?
O8 C22 C24 110.0(8) . . ?
C23 C22 C24 113.5(7) . . ?
O8 C22 H22 109.2 . . ?
C23 C22 H22 109.2 . . ?
C24 C22 H22 109.2 . . ?
C22 C23 H23A 109.5 . . ?
C22 C23 H23B 109.5 . . ?
H23A C23 H23B 109.5 . . ?
C22 C23 H23C 109.5 . . ?
H23A C23 H23C 109.5 . . ?
H23B C23 H23C 109.5 . . ?
C22 C24 H24A 109.5 . . ?
C22 C24 H24B 109.5 . . ?
H24A C24 H24B 109.5 . . ?
C22 C24 H24C 109.5 . . ?
H24A C24 H24C 109.5 . . ?
H24B C24 H24C 109.5 . . ?
O9 C25 C27 107.8(7) . . ?
O9 C25 C26 105.4(6) . . ?
C27 C25 C26 112.4(7) . . ?
O9 C25 H25 110.3 . . ?
C27 C25 H25 110.3 . . ?
C26 C25 H25 110.3 . . ?
C25 C26 H26A 109.5 . . ?
C25 C26 H26B 109.5 . . ?
H26A C26 H26B 109.5 . . ?
C25 C26 H26C 109.5 . . ?
H26A C26 H26C 109.5 . . ?
H26B C26 H26C 109.5 . . ?
C25 C27 H27A 109.5 . . ?
C25 C27 H27B 109.5 . . ?
H27A C27 H27B 109.5 . . ?
C25 C27 H27C 109.5 . . ?
H27A C27 H27C 109.5 . . ?
H27B C27 H27C 109.5 . . ?
O10 C28 C30 105.0(5) . . ?
O10 C28 C29 110.0(6) . . ?
C30 C28 C29 113.5(7) . . ?
O10 C28 H28 109.4 . . ?
C30 C28 H28 109.4 . . ?
C29 C28 H28 109.4 . . ?
C28 C29 H29A 109.5 . . ?
C28 C29 H29B 109.5 . . ?
H29A C29 H29B 109.5 . . ?
C28 C29 H29C 109.5 . . ?
H29A C29 H29C 109.5 . . ?
H29B C29 H29C 109.5 . . ?
C28 C30 H30A 109.5 . . ?
C28 C30 H30B 109.5 . . ?
H30A C30 H30B 109.5 . . ?
C28 C30 H30C 109.5 . . ?
H30A C30 H30C 109.5 . . ?
H30B C30 H30C 109.5 . . ?
O11 C31 C33 114.3(15) . . ?
O11 C31 C32 108.2(11) . . ?
C33 C31 C32 112.9(12) . . ?
O11 C31 H31 107.0 . . ?
C33 C31 H31 107.0 . . ?
C32 C31 H31 107.0 . . ?
C31 C32 H32A 109.5 . . ?
C31 C32 H32B 109.5 . . ?
H32A C32 H32B 109.5 . . ?
C31 C32 H32C 109.5 . . ?
H32A C32 H32C 109.5 . . ?
H32B C32 H32C 109.5 . . ?
C31 C33 H33A 109.5 . . ?
C31 C33 H33B 109.5 . . ?
H33A C33 H33B 109.5 . . ?
C31 C33 H33C 109.5 . . ?
H33A C33 H33C 109.5 . . ?
H33B C33 H33C 109.5 . . ?
C35 C34 O12 112.5(11) . . ?
C35 C34 C36 114.8(11) . . ?
O12 C34 C36 100.8(10) . . ?
C35 C34 H34 109.4 . . ?
O12 C34 H34 109.4 . . ?
C36 C34 H34 109.4 . . ?
C34 C35 H35A 109.5 . . ?
C34 C35 H35B 109.5 . . ?
H35A C35 H35B 109.5 . . ?
C34 C35 H35C 109.5 . . ?
H35A C35 H35C 109.5 . . ?
H35B C35 H35C 109.5 . . ?
C34 C36 H36A 109.5 . . ?
C34 C36 H36B 109.5 . . ?
H36A C36 H36B 109.5 . . ?
C34 C36 H36C 109.5 . . ?
H36A C36 H36C 109.5 . . ?
H36B C36 H36C 109.5 . . ?
C38 C37 O13 108.6(11) . . ?
C38 C37 C39 111.8(11) . . ?
O13 C37 C39 106.9(8) . . ?
C38 C37 H37 109.8 . . ?
O13 C37 H37 109.8 . . ?
C39 C37 H37 109.8 . . ?
C37 C38 H38A 109.5 . . ?
C37 C38 H38B 109.5 . . ?
H38A C38 H38B 109.5 . . ?
C37 C38 H38C 109.5 . . ?
H38A C38 H38C 109.5 . . ?
H38B C38 H38C 109.5 . . ?
C37 C39 H39A 109.5 . . ?
C37 C39 H39B 109.5 . . ?
H39A C39 H39B 109.5 . . ?
C37 C39 H39C 109.5 . . ?
H39A C39 H39C 109.5 . . ?
H39B C39 H39C 109.5 . . ?
O14 C40 C41 109.9(11) . . ?
O14 C40 C42 109.4(12) . . ?
C41 C40 C42 106.0(12) . . ?
O14 C40 H40 110.5 . . ?
C41 C40 H40 110.5 . . ?
C42 C40 H40 110.5 . . ?
C40 C41 H41A 109.5 . . ?
C40 C41 H41B 109.5 . . ?
H41A C41 H41B 109.5 . . ?
C40 C41 H41C 109.5 . . ?
H41A C41 H41C 109.5 . . ?
H41B C41 H41C 109.5 . . ?
C40 C42 H42A 109.5 . . ?
C40 C42 H42B 109.5 . . ?
H42A C42 H42B 109.5 . . ?
C40 C42 H42C 109.5 . . ?
H42A C42 H42C 109.5 . . ?
H42B C42 H42C 109.5 . . ?
O15 C43 C44 111.7(10) . . ?
O15 C43 C45 107.3(10) . . ?
C44 C43 C45 109.7(12) . . ?
O15 C43 H43 109.4 . . ?
C44 C43 H43 109.4 . . ?
C45 C43 H43 109.4 . . ?
C43 C44 H44A 109.5 . . ?
C43 C44 H44B 109.5 . . ?
H44A C44 H44B 109.5 . . ?
C43 C44 H44C 109.5 . . ?
H44A C44 H44C 109.5 . . ?
H44B C44 H44C 109.5 . . ?
C43 C45 H45A 109.5 . . ?
C43 C45 H45B 109.5 . . ?
H45A C45 H45B 109.5 . . ?
C43 C45 H45C 109.5 . . ?
H45A C45 H45C 109.5 . . ?
H45B C45 H45C 109.5 . . ?
C48 C46 O16 108.1(10) . . ?
C48 C46 C47 110.4(11) . . ?
O16 C46 C47 111.7(10) . . ?
C48 C46 H46 108.9 . . ?
O16 C46 H46 108.9 . . ?
C47 C46 H46 108.9 . . ?
C46 C47 H47A 109.5 . . ?
C46 C47 H47B 109.5 . . ?
H47A C47 H47B 109.5 . . ?
C46 C47 H47C 109.5 . . ?
H47A C47 H47C 109.5 . . ?
H47B C47 H47C 109.5 . . ?
C46 C48 H48A 109.5 . . ?
C46 C48 H48B 109.5 . . ?
H48A C48 H48B 109.5 . . ?
C46 C48 H48C 109.5 . . ?
H48A C48 H48C 109.5 . . ?
H48B C48 H48C 109.5 . . ?
C50 C49 C51 112.5(11) . . ?
C50 C49 O17 105.7(11) . . ?
C51 C49 O17 105.7(12) . . ?
C50 C49 H49 110.9 . . ?
C51 C49 H49 110.9 . . ?
O17 C49 H49 110.9 . . ?
C49 C50 H50A 109.5 . . ?
C49 C50 H50B 109.5 . . ?
H50A C50 H50B 109.5 . . ?
C49 C50 H50C 109.5 . . ?
H50A C50 H50C 109.5 . . ?
H50B C50 H50C 109.5 . . ?
C49 C51 H51A 109.5 . . ?
C49 C51 H51B 109.5 . . ?
H51A C51 H51B 109.5 . . ?
C49 C51 H51C 109.5 . . ?
H51A C51 H51C 109.5 . . ?
H51B C51 H51C 109.5 . . ?
O18 C52 C53 107.8(9) . . ?
O18 C52 C54 106.7(9) . . ?
C53 C52 C54 111.6(10) . . ?
O18 C52 H52 110.2 . . ?
C53 C52 H52 110.2 . . ?
C54 C52 H52 110.2 . . ?
C52 C53 H53A 109.5 . . ?
C52 C53 H53B 109.5 . . ?
H53A C53 H53B 109.5 . . ?
C52 C53 H53C 109.5 . . ?
H53A C53 H53C 109.5 . . ?
H53B C53 H53C 109.5 . . ?
C52 C54 H54A 109.5 . . ?
C52 C54 H54B 109.5 . . ?
H54A C54 H54B 109.5 . . ?
C52 C54 H54C 109.5 . . ?
H54A C54 H54C 109.5 . . ?
H54B C54 H54C 109.5 . . ?
Cu13 Cu1 Cu7 125.2(2) . . ?
Cu13 Cu1 Cu6 124.2(3) . . ?
Cu7 Cu1 Cu6 95.26(14) . . ?
Cu13 Cu1 Cu5 117.3(2) . . ?
Cu7 Cu1 Cu5 96.58(15) . . ?
Cu6 Cu1 Cu5 90.07(19) . . ?
Cu13 Cu1 S8 62.6(2) . . ?
Cu7 Cu1 S8 147.73(10) . . ?
Cu6 Cu1 S8 104.17(10) . . ?
Cu5 Cu1 S8 58.51(12) . . ?
Cu13 Cu1 S9 68.0(2) . . ?
Cu7 Cu1 S9 62.12(11) . . ?
Cu6 Cu1 S9 153.79(11) . . ?
Cu5 Cu1 S9 104.78(14) . . ?
S8 Cu1 S9 102.01(8) . . ?
Cu13 Cu1 S3 65.2(2) . . ?
Cu7 Cu1 S3 105.30(9) . . ?
Cu6 Cu1 S3 68.28(15) . . ?
Cu5 Cu1 S3 150.19(14) . . ?
S8 Cu1 S3 105.74(8) . . ?
S9 Cu1 S3 103.28(8) . . ?
Cu13 Cu1 Cu10 109.2(2) . . ?
Cu7 Cu1 Cu10 103.21(11) . . ?
Cu6 Cu1 Cu10 15.69(13) . . ?
Cu5 Cu1 Cu10 102.38(15) . . ?
S8 Cu1 Cu10 102.18(7) . . ?
S9 Cu1 Cu10 150.35(7) . . ?
S3 Cu1 Cu10 53.38(6) . . ?
Cu13 Cu1 Cu11 113.4(2) . . ?
Cu7 Cu1 Cu11 11.80(11) . . ?
Cu6 Cu1 Cu11 103.96(10) . . ?
Cu5 Cu1 Cu11 104.25(13) . . ?
S8 Cu1 Cu11 146.77(7) . . ?
S9 Cu1 Cu11 51.88(6) . . ?
S3 Cu1 Cu11 100.85(6) . . ?
Cu10 Cu1 Cu11 109.63(7) . . ?
Cu13 Cu1 H1M 174(3) . . ?
Cu7 Cu1 H1M 60(3) . . ?
Cu6 Cu1 H1M 56(3) . . ?
Cu5 Cu1 H1M 57(3) . . ?
S8 Cu1 H1M 111(3) . . ?
S9 Cu1 H1M 115(3) . . ?
S3 Cu1 H1M 118(3) . . ?
Cu10 Cu1 H1M 71(3) . . ?
Cu11 Cu1 H1M 72(3) . . ?
Cu14 Cu2 Cu8 162.1(7) . . ?
Cu14 Cu2 Cu12 148.7(8) . . ?
Cu8 Cu2 Cu12 17.9(3) . . ?
Cu14 Cu2 Cu6 74.2(9) . . ?
Cu8 Cu2 Cu6 101.06(17) . . ?
Cu12 Cu2 Cu6 112.1(2) . . ?
Cu14 Cu2 Cu5 92.1(7) . . ?
Cu8 Cu2 Cu5 105.3(2) . . ?
Cu12 Cu2 Cu5 117.8(3) . . ?
Cu6 Cu2 Cu5 90.43(15) . . ?
Cu14 Cu2 S12 81.5(7) . . ?
Cu8 Cu2 S12 82.72(18) . . ?
Cu12 Cu2 S12 67.2(2) . . ?
Cu6 Cu2 S12 102.35(12) . . ?
Cu5 Cu2 S12 163.46(14) . . ?
Cu14 Cu2 S1 77.6(8) . . ?
Cu8 Cu2 S1 115.46(15) . . ?
Cu12 Cu2 S1 110.3(2) . . ?
Cu6 Cu2 S1 134.99(11) . . ?
Cu5 Cu2 S1 56.22(12) . . ?
S12 Cu2 S1 107.35(9) . . ?
Cu14 Cu2 Cu3 148.2(7) . . ?
Cu8 Cu2 Cu3 49.00(16) . . ?
Cu12 Cu2 Cu3 62.9(2) . . ?
Cu6 Cu2 Cu3 99.77(11) . . ?
Cu5 Cu2 Cu3 56.32(12) . . ?
S12 Cu2 Cu3 129.88(11) . . ?
S1 Cu2 Cu3 86.40(6) . . ?
Cu14 Cu2 H1M 120(4) . . ?
Cu8 Cu2 H1M 68(4) . . ?
Cu12 Cu2 H1M 86(4) . . ?
Cu6 Cu2 H1M 57(3) . . ?
Cu5 Cu2 H1M 58(3) . . ?
S12 Cu2 H1M 138(3) . . ?
S1 Cu2 H1M 112(3) . . ?
Cu3 Cu2 H1M 43(3) . . ?
Cu16 Cu3 Cu8 142.9(4) . . ?
Cu16 Cu3 Cu7 123.7(4) . . ?
Cu8 Cu3 Cu7 89.35(15) . . ?
Cu16 Cu3 S2 76.9(3) . . ?
Cu8 Cu3 S2 66.30(12) . . ?
Cu7 Cu3 S2 150.09(12) . . ?
Cu16 Cu3 S6 71.4(3) . . ?
Cu8 Cu3 S6 116.55(14) . . ?
Cu7 Cu3 S6 64.39(12) . . ?
S2 Cu3 S6 109.98(9) . . ?
Cu16 Cu3 Cu5 112.1(3) . . ?
Cu8 Cu3 Cu5 81.13(19) . . ?
Cu7 Cu3 Cu5 90.10(15) . . ?
S2 Cu3 Cu5 102.28(13) . . ?
S6 Cu3 Cu5 147.29(14) . . ?
Cu16 Cu3 S10 57.6(3) . . ?
Cu8 Cu3 S10 137.91(15) . . ?
Cu7 Cu3 S10 102.07(10) . . ?
S2 Cu3 S10 107.65(9) . . ?
S6 Cu3 S10 104.77(9) . . ?
Cu5 Cu3 S10 58.79(13) . . ?
Cu16 Cu3 Cu12 127.1(4) . . ?
Cu8 Cu3 Cu12 17.8(2) . . ?
Cu7 Cu3 Cu12 98.9(2) . . ?
S2 Cu3 Cu12 53.2(2) . . ?
S6 Cu3 Cu12 107.4(2) . . ?
Cu5 Cu3 Cu12 96.1(2) . . ?
S10 Cu3 Cu12 146.8(2) . . ?
Cu16 Cu3 Cu11 110.2(3) . . ?
Cu8 Cu3 Cu11 100.13(12) . . ?
Cu7 Cu3 Cu11 14.56(10) . . ?
S2 Cu3 Cu11 150.31(9) . . ?
S6 Cu3 Cu11 50.65(6) . . ?
Cu5 Cu3 Cu11 101.34(12) . . ?
S10 Cu3 Cu11 99.88(7) . . ?
Cu12 Cu3 Cu11 106.59(19) . . ?
Cu16 Cu3 H1M 164(3) . . ?
Cu8 Cu3 H1M 49(3) . . ?
Cu7 Cu3 H1M 55(3) . . ?
S2 Cu3 H1M 111(3) . . ?
S6 Cu3 H1M 116(3) . . ?
Cu5 Cu3 H1M 53(3) . . ?
S10 Cu3 H1M 106(3) . . ?
Cu12 Cu3 H1M 66(3) . . ?
Cu11 Cu3 H1M 70(3) . . ?
Cu15 Cu4 Cu8 145.5(3) . . ?
Cu15 Cu4 Cu7 117.4(3) . . ?
Cu8 Cu4 Cu7 87.79(14) . . ?
Cu15 Cu4 Cu6 125.1(3) . . ?
Cu8 Cu4 Cu6 76.19(19) . . ?
Cu7 Cu4 Cu6 86.84(14) . . ?
Cu15 Cu4 S5 74.3(2) . . ?
Cu8 Cu4 S5 76.44(15) . . ?
Cu7 Cu4 S5 105.40(10) . . ?
Cu6 Cu4 S5 149.45(14) . . ?
Cu15 Cu4 S11 70.1(2) . . ?
Cu8 Cu4 S11 104.45(12) . . ?
Cu7 Cu4 S11 143.44(11) . . ?
Cu6 Cu4 S11 63.81(12) . . ?
S5 Cu4 S11 110.91(9) . . ?
Cu15 Cu4 S4 58.9(3) . . ?
Cu8 Cu4 S4 147.78(12) . . ?
Cu7 Cu4 S4 60.83(11) . . ?
Cu6 Cu4 S4 106.88(12) . . ?
S5 Cu4 S4 103.50(9) . . ?
S11 Cu4 S4 105.45(9) . . ?
Cu15 Cu4 Cu12 126.9(4) . . ?
Cu8 Cu4 Cu12 18.8(2) . . ?
Cu7 Cu4 Cu12 99.3(2) . . ?
Cu6 Cu4 Cu12 91.7(3) . . ?
S5 Cu4 Cu12 59.1(2) . . ?
S11 Cu4 Cu12 102.65(19) . . ?
S4 Cu4 Cu12 151.03(19) . . ?
Cu15 Cu4 Cu10 109.3(3) . . ?
Cu8 Cu4 Cu10 89.46(14) . . ?
Cu7 Cu4 Cu10 95.99(11) . . ?
Cu6 Cu4 Cu10 15.84(12) . . ?
S5 Cu4 Cu10 153.68(9) . . ?
S11 Cu4 Cu10 50.81(6) . . ?
S4 Cu4 Cu10 100.23(8) . . ?
Cu12 Cu4 Cu10 102.9(2) . . ?
Cu15 Cu4 H1M 167(3) . . ?
Cu8 Cu4 H1M 47(3) . . ?
Cu7 Cu4 H1M 54(3) . . ?
Cu6 Cu4 H1M 50(3) . . ?
S5 Cu4 H1M 116(3) . . ?
S11 Cu4 H1M 111(3) . . ?
S4 Cu4 H1M 109(3) . . ?
Cu12 Cu4 H1M 66(3) . . ?
Cu10 Cu4 H1M 66(3) . . ?
Cu9 Cu5 S8 77.3(6) . . ?
Cu9 Cu5 Cu2 140.7(7) . . ?
S8 Cu5 Cu2 115.8(2) . . ?
Cu9 Cu5 Cu1 132.8(7) . . ?
S8 Cu5 Cu1 62.48(13) . . ?
Cu2 Cu5 Cu1 82.08(16) . . ?
Cu9 Cu5 S1 72.5(6) . . ?
S8 Cu5 S1 117.83(19) . . ?
Cu2 Cu5 S1 68.69(15) . . ?
Cu1 Cu5 S1 147.6(3) . . ?
Cu9 Cu5 S10 67.5(6) . . ?
S8 Cu5 S10 108.8(2) . . ?
Cu2 Cu5 S10 130.9(2) . . ?
Cu1 Cu5 S10 101.94(18) . . ?
S1 Cu5 S10 107.63(19) . . ?
Cu9 Cu5 Cu14 132.4(7) . . ?
S8 Cu5 Cu14 103.6(2) . . ?
Cu2 Cu5 Cu14 15.16(15) . . ?
Cu1 Cu5 Cu14 82.9(3) . . ?
S1 Cu5 Cu14 65.2(3) . . ?
S10 Cu5 Cu14 145.7(3) . . ?
Cu9 Cu5 Cu3 123.5(7) . . ?
S8 Cu5 Cu3 140.3(2) . . ?
Cu2 Cu5 Cu3 71.40(14) . . ?
Cu1 Cu5 Cu3 81.31(14) . . ?
S1 Cu5 Cu3 101.39(18) . . ?
S10 Cu5 Cu3 61.25(13) . . ?
Cu14 Cu5 Cu3 86.5(2) . . ?
Cu9 Cu5 Cu16 109.3(7) . . ?
S8 Cu5 Cu16 142.5(2) . . ?
Cu2 Cu5 Cu16 83.07(16) . . ?
Cu1 Cu5 Cu16 90.85(16) . . ?
S1 Cu5 Cu16 98.92(18) . . ?
S10 Cu5 Cu16 48.30(12) . . ?
Cu14 Cu5 Cu16 98.2(2) . . ?
Cu3 Cu5 Cu16 14.25(7) . . ?
Cu9 Cu5 H1M 173(3) . . ?
S8 Cu5 H1M 106(3) . . ?
Cu2 Cu5 H1M 43(3) . . ?
Cu1 Cu5 H1M 47(3) . . ?
S1 Cu5 H1M 110(3) . . ?
S10 Cu5 H1M 106(3) . . ?
Cu14 Cu5 H1M 53(3) . . ?
Cu3 Cu5 H1M 51(3) . . ?
Cu16 Cu5 H1M 65(3) . . ?
Cu10 Cu6 Cu14 129.5(4) . . ?
Cu10 Cu6 Cu2 143.7(3) . . ?
Cu14 Cu6 Cu2 17.31(18) . . ?
Cu10 Cu6 Cu1 120.5(4) . . ?
Cu14 Cu6 Cu1 97.4(3) . . ?
Cu2 Cu6 Cu1 91.20(19) . . ?
Cu10 Cu6 Cu4 115.9(3) . . ?
Cu14 Cu6 Cu4 95.6(3) . . ?
Cu2 Cu6 Cu4 79.27(15) . . ?
Cu1 Cu6 Cu4 88.29(13) . . ?
Cu10 Cu6 S7 73.9(2) . . ?
Cu14 Cu6 S7 62.8(2) . . ?
Cu2 Cu6 S7 80.12(15) . . ?
Cu1 Cu6 S7 107.79(14) . . ?
Cu4 Cu6 S7 154.0(2) . . ?
Cu10 Cu6 S11 63.9(3) . . ?
Cu14 Cu6 S11 107.6(2) . . ?
Cu2 Cu6 S11 103.72(14) . . ?
Cu1 Cu6 S11 140.62(16) . . ?
Cu4 Cu6 S11 59.95(9) . . ?
S7 Cu6 S11 110.56(15) . . ?
Cu10 Cu6 S3 61.3(3) . . ?
Cu14 Cu6 S3 153.0(2) . . ?
Cu2 Cu6 S3 152.55(18) . . ?
Cu1 Cu6 S3 61.40(10) . . ?
Cu4 Cu6 S3 100.00(14) . . ?
S7 Cu6 S3 105.57(15) . . ?
S11 Cu6 S3 99.31(18) . . ?
Cu10 Cu6 Cu13 105.7(3) . . ?
Cu14 Cu6 Cu13 106.5(3) . . ?
Cu2 Cu6 Cu13 103.58(18) . . ?
Cu1 Cu6 Cu13 15.56(7) . . ?
Cu4 Cu6 Cu13 99.75(13) . . ?
S7 Cu6 Cu13 100.31(13) . . ?
S11 Cu6 Cu13 141.60(18) . . ?
S3 Cu6 Cu13 49.19(9) . . ?
Cu10 Cu6 H1M 168(3) . . ?
Cu14 Cu6 H1M 62(3) . . ?
Cu2 Cu6 H1M 48(3) . . ?
Cu1 Cu6 H1M 52(3) . . ?
Cu4 Cu6 H1M 58(3) . . ?
S7 Cu6 H1M 116(3) . . ?
S11 Cu6 H1M 115(3) . . ?
S3 Cu6 H1M 108(3) . . ?
Cu13 Cu6 H1M 67(3) . . ?
Cu11 Cu7 Cu1 135.0(3) . . ?
Cu11 Cu7 Cu3 119.7(3) . . ?
Cu1 Cu7 Cu3 91.56(16) . . ?
Cu11 Cu7 Cu4 121.0(3) . . ?
Cu1 Cu7 Cu4 89.53(16) . . ?
Cu3 Cu7 Cu4 87.27(15) . . ?
Cu11 Cu7 S9 73.6(3) . . ?
Cu1 Cu7 S9 65.96(10) . . ?
Cu3 Cu7 S9 107.72(12) . . ?
Cu4 Cu7 S9 151.00(16) . . ?
Cu11 Cu7 S4 66.5(3) . . ?
Cu1 Cu7 S4 107.15(12) . . ?
Cu3 Cu7 S4 144.69(15) . . ?
Cu4 Cu7 S4 63.86(9) . . ?
S9 Cu7 S4 107.23(15) . . ?
Cu11 Cu7 S6 61.8(3) . . ?
Cu1 Cu7 S6 147.99(15) . . ?
Cu3 Cu7 S6 60.29(9) . . ?
Cu4 Cu7 S6 102.93(12) . . ?
S9 Cu7 S6 106.06(15) . . ?
S4 Cu7 S6 104.80(14) . . ?
Cu11 Cu7 Cu13 119.4(3) . . ?
Cu1 Cu7 Cu13 15.53(7) . . ?
Cu3 Cu7 Cu13 102.58(16) . . ?
Cu4 Cu7 Cu13 100.83(16) . . ?
S9 Cu7 Cu13 52.39(10) . . ?
S4 Cu7 Cu13 102.50(12) . . ?
S6 Cu7 Cu13 149.64(13) . . ?
Cu11 Cu7 Cu16 107.5(3) . . ?
Cu1 Cu7 Cu16 98.49(16) . . ?
Cu3 Cu7 Cu16 13.20(8) . . ?
Cu4 Cu7 Cu16 98.50(16) . . ?
S9 Cu7 Cu16 100.22(12) . . ?
S4 Cu7 Cu16 148.16(15) . . ?
S6 Cu7 Cu16 50.94(10) . . ?
Cu13 Cu7 Cu16 106.98(15) . . ?
Cu11 Cu7 H1M 173(3) . . ?
Cu1 Cu7 H1M 51(3) . . ?
Cu3 Cu7 H1M 55(3) . . ?
Cu4 Cu7 H1M 57(3) . . ?
S9 Cu7 H1M 111(3) . . ?
S4 Cu7 H1M 116(3) . . ?
S6 Cu7 H1M 112(3) . . ?
Cu13 Cu7 H1M 67(3) . . ?
Cu16 Cu7 H1M 67(3) . . ?
Cu12 Cu8 Cu2 132.7(7) . . ?
Cu12 Cu8 Cu14 129.4(8) . . ?
Cu2 Cu8 Cu14 5.6(2) . . ?
Cu12 Cu8 Cu3 112.4(7) . . ?
Cu2 Cu8 Cu3 102.2(2) . . ?
Cu14 Cu8 Cu3 107.6(3) . . ?
Cu12 Cu8 Cu4 106.4(7) . . ?
Cu2 Cu8 Cu4 103.4(2) . . ?
Cu14 Cu8 Cu4 101.5(3) . . ?
Cu3 Cu8 Cu4 92.26(15) . . ?
Cu12 Cu8 S2 64.2(6) . . ?
Cu2 Cu8 S2 111.33(19) . . ?
Cu14 Cu8 S2 115.0(3) . . ?
Cu3 Cu8 S2 60.42(10) . . ?
Cu4 Cu8 S2 139.1(2) . . ?
Cu12 Cu8 S12 71.5(6) . . ?
Cu2 Cu8 S12 66.18(17) . . ?
Cu14 Cu8 S12 61.3(3) . . ?
Cu3 Cu8 S12 161.88(19) . . ?
Cu4 Cu8 S12 103.73(13) . . ?
S2 Cu8 S12 109.48(15) . . ?
Cu12 Cu8 Cu6 143.0(7) . . ?
Cu2 Cu8 Cu6 49.61(15) . . ?
Cu14 Cu8 Cu6 48.1(3) . . ?
Cu3 Cu8 Cu6 100.39(18) . . ?
Cu4 Cu8 Cu6 53.84(12) . . ?
S2 Cu8 Cu6 152.2(2) . . ?
S12 Cu8 Cu6 82.76(14) . . ?
Cu12 Cu8 H1M 164(3) . . ?
Cu2 Cu8 H1M 63(3) . . ?
Cu14 Cu8 H1M 66(3) . . ?
Cu3 Cu8 H1M 59(3) . . ?
Cu4 Cu8 H1M 63(3) . . ?
S2 Cu8 H1M 115(3) . . ?
S12 Cu8 H1M 121(3) . . ?
Cu6 Cu8 H1M 41(3) . . ?
Cu5 Cu9 S1 92.8(6) . . ?
Cu5 Cu9 S10 98.3(6) . . ?
S1 Cu9 S10 117.50(12) . . ?
Cu5 Cu9 S8 87.8(6) . . ?
S1 Cu9 S8 124.98(11) . . ?
S10 Cu9 S8 116.79(11) . . ?
Cu5 Cu9 Cu1 38.1(6) . . ?
S1 Cu9 Cu1 127.01(9) . . ?
S10 Cu9 Cu1 93.79(8) . . ?
S8 Cu9 Cu1 56.13(7) . . ?
Cu5 Cu9 Cu2 31.6(6) . . ?
S1 Cu9 Cu2 61.70(7) . . ?
S10 Cu9 Cu2 116.18(9) . . ?
S8 Cu9 Cu2 101.03(8) . . ?
Cu1 Cu9 Cu2 66.36(5) . . ?
Cu5 Cu9 Cu3 46.3(6) . . ?
S1 Cu9 Cu3 93.59(9) . . ?
S10 Cu9 Cu3 57.12(8) . . ?
S8 Cu9 Cu3 123.27(9) . . ?
Cu1 Cu9 Cu3 67.65(6) . . ?
Cu2 Cu9 Cu3 59.27(6) . . ?
Cu5 Cu9 Cu14 38.8(7) . . ?
S1 Cu9 Cu14 59.1(2) . . ?
S10 Cu9 Cu14 128.97(17) . . ?
S8 Cu9 Cu14 92.57(16) . . ?
Cu1 Cu9 Cu14 68.0(2) . . ?
Cu2 Cu9 Cu14 12.81(12) . . ?
Cu3 Cu9 Cu14 71.96(16) . . ?
Cu6 Cu10 S11 96.4(3) . . ?
Cu6 Cu10 S7 85.4(3) . . ?
S11 Cu10 S7 123.53(11) . . ?
Cu6 Cu10 S3 100.1(3) . . ?
S11 Cu10 S3 116.34(10) . . ?
S7 Cu10 S3 118.79(10) . . ?
Cu6 Cu10 Cu1 43.8(3) . . ?
S11 Cu10 Cu1 124.70(10) . . ?
S7 Cu10 Cu1 94.54(8) . . ?
S3 Cu10 Cu1 58.34(7) . . ?
Cu6 Cu10 Cu14 36.5(3) . . ?
S11 Cu10 Cu14 96.27(16) . . ?
S7 Cu10 Cu14 55.21(18) . . ?
S3 Cu10 Cu14 130.35(18) . . ?
Cu1 Cu10 Cu14 72.52(17) . . ?
Cu6 Cu10 Cu4 48.3(3) . . ?
S11 Cu10 Cu4 55.83(7) . . ?
S7 Cu10 Cu4 128.02(10) . . ?
S3 Cu10 Cu4 94.77(8) . . ?
Cu1 Cu10 Cu4 69.35(7) . . ?
Cu14 Cu10 Cu4 72.84(17) . . ?
Cu6 Cu10 Cu2 26.3(3) . . ?
S11 Cu10 Cu2 90.18(8) . . ?
S7 Cu10 Cu2 67.74(8) . . ?
S3 Cu10 Cu2 125.29(9) . . ?
Cu1 Cu10 Cu2 67.14(6) . . ?
Cu14 Cu10 Cu2 12.65(16) . . ?
Cu4 Cu10 Cu2 60.41(6) . . ?
Cu7 Cu11 S6 99.8(3) . . ?
Cu7 Cu11 S4 94.6(3) . . ?
S6 Cu11 S4 121.70(10) . . ?
Cu7 Cu11 S9 87.1(3) . . ?
S6 Cu11 S9 119.09(9) . . ?
S4 Cu11 S9 117.82(10) . . ?
Cu7 Cu11 Cu3 45.7(2) . . ?
S6 Cu11 Cu3 56.38(7) . . ?
S4 Cu11 Cu3 127.60(10) . . ?
S9 Cu11 Cu3 96.03(7) . . ?
Cu7 Cu11 Cu1 33.2(3) . . ?
S6 Cu11 Cu1 125.98(8) . . ?
S4 Cu11 Cu1 94.48(7) . . ?
S9 Cu11 Cu1 57.81(6) . . ?
Cu3 Cu11 Cu1 69.95(6) . . ?
Cu7 Cu11 Cu4 44.9(2) . . ?
S6 Cu11 Cu4 95.89(8) . . ?
S4 Cu11 Cu4 58.57(7) . . ?
S9 Cu11 Cu4 126.06(8) . . ?
Cu3 Cu11 Cu4 69.30(7) . . ?
Cu1 Cu11 Cu4 68.57(6) . . ?
Cu7 Cu11 Cu15 58.7(3) . . ?
S6 Cu11 Cu15 97.92(9) . . ?
S4 Cu11 Cu15 45.81(8) . . ?
S9 Cu11 Cu15 133.96(9) . . ?
Cu3 Cu11 Cu15 81.81(9) . . ?
Cu1 Cu11 Cu15 78.92(8) . . ?
Cu4 Cu11 Cu15 14.34(5) . . ?
Cu8 Cu12 Cu2 29.5(5) . . ?
Cu8 Cu12 S2 95.5(7) . . ?
Cu2 Cu12 S2 97.7(4) . . ?
Cu8 Cu12 S5 107.3(7) . . ?
Cu2 Cu12 S5 131.2(4) . . ?
S2 Cu12 S5 112.6(3) . . ?
Cu8 Cu12 S12 89.5(7) . . ?
Cu2 Cu12 S12 63.7(2) . . ?
S2 Cu12 S12 123.4(3) . . ?
S5 Cu12 S12 119.3(3) . . ?
Cu8 Cu12 Cu4 54.8(6) . . ?
Cu2 Cu12 Cu4 74.9(3) . . ?
S2 Cu12 Cu4 130.6(4) . . ?
S5 Cu12 Cu4 56.31(18) . . ?
S12 Cu12 Cu4 97.3(3) . . ?
Cu8 Cu12 Cu3 49.9(6) . . ?
Cu2 Cu12 Cu3 72.4(3) . . ?
S2 Cu12 Cu3 57.2(2) . . ?
S5 Cu12 Cu3 92.4(3) . . ?
S12 Cu12 Cu3 135.9(4) . . ?
Cu4 Cu12 Cu3 74.4(3) . . ?
Cu8 Cu12 Cu14 35.9(6) . . ?
Cu2 Cu12 Cu14 7.25(19) . . ?
S2 Cu12 Cu14 101.5(4) . . ?
S5 Cu12 Cu14 133.1(4) . . ?
S12 Cu12 Cu14 56.4(3) . . ?
Cu4 Cu12 Cu14 77.2(4) . . ?
Cu3 Cu12 Cu14 79.6(3) . . ?
Cu1 Cu13 S8 95.8(2) . . ?
Cu1 Cu13 S3 93.5(2) . . ?
S8 Cu13 S3 124.43(15) . . ?
Cu1 Cu13 S9 90.6(2) . . ?
S8 Cu13 S9 117.26(14) . . ?
S3 Cu13 S9 117.26(13) . . ?
Cu1 Cu13 Cu7 39.3(2) . . ?
S8 Cu13 Cu7 125.65(17) . . ?
S3 Cu13 Cu7 93.79(12) . . ?
S9 Cu13 Cu7 55.78(12) . . ?
Cu1 Cu13 Cu6 40.2(2) . . ?
S8 Cu13 Cu6 93.77(14) . . ?
S3 Cu13 Cu6 61.72(14) . . ?
S9 Cu13 Cu6 125.94(16) . . ?
Cu7 Cu13 Cu6 70.17(14) . . ?
Cu1 Cu13 Cu5 46.6(2) . . ?
S8 Cu13 Cu5 53.01(12) . . ?
S3 Cu13 Cu5 130.47(18) . . ?
S9 Cu13 Cu5 94.65(15) . . ?
Cu7 Cu13 Cu5 73.05(15) . . ?
Cu6 Cu13 Cu5 68.96(17) . . ?
Cu2 Cu14 Cu8 12.3(5) . . ?
Cu2 Cu14 Cu6 88.5(10) . . ?
Cu8 Cu14 Cu6 85.8(4) . . ?
Cu2 Cu14 S7 153.2(12) . . ?
Cu8 Cu14 S7 149.8(5) . . ?
Cu6 Cu14 S7 65.0(2) . . ?
Cu2 Cu14 S12 83.4(7) . . ?
Cu8 Cu14 S12 72.7(2) . . ?
Cu6 Cu14 S12 105.2(3) . . ?
S7 Cu14 S12 106.4(3) . . ?
Cu2 Cu14 Cu5 72.7(7) . . ?
Cu8 Cu14 Cu5 84.7(3) . . ?
Cu6 Cu14 Cu5 89.4(4) . . ?
S7 Cu14 Cu5 101.6(3) . . ?
S12 Cu14 Cu5 151.7(3) . . ?
Cu2 Cu14 S1 88.5(7) . . ?
Cu8 Cu14 S1 97.7(3) . . ?
Cu6 Cu14 S1 144.4(4) . . ?
S7 Cu14 S1 110.5(3) . . ?
S12 Cu14 S1 109.6(4) . . ?
Cu5 Cu14 S1 55.98(18) . . ?
Cu2 Cu14 Cu12 24.0(6) . . ?
Cu8 Cu14 Cu12 14.6(2) . . ?
Cu6 Cu14 Cu12 95.3(4) . . ?
S7 Cu14 Cu12 153.2(4) . . ?
S12 Cu14 Cu12 59.4(2) . . ?
Cu5 Cu14 Cu12 95.9(3) . . ?
S1 Cu14 Cu12 96.1(3) . . ?
Cu2 Cu14 H1M 45(3) . . ?
Cu8 Cu14 H1M 50(3) . . ?
Cu6 Cu14 H1M 54(3) . . ?
S7 Cu14 H1M 111(3) . . ?
S12 Cu14 H1M 117(3) . . ?
Cu5 Cu14 H1M 53(3) . . ?
S1 Cu14 H1M 102(3) . . ?
Cu12 Cu14 H1M 65(3) . . ?
Cu4 Cu15 S4 103.4(3) . . ?
Cu4 Cu15 S11 90.9(3) . . ?
S4 Cu15 S11 122.09(14) . . ?
Cu4 Cu15 S5 86.4(3) . . ?
S4 Cu15 S5 117.01(13) . . ?
S11 Cu15 S5 119.72(15) . . ?
Cu4 Cu15 Cu7 47.9(2) . . ?
S4 Cu15 Cu7 57.76(12) . . ?
S11 Cu15 Cu7 125.81(16) . . ?
S5 Cu15 Cu7 94.59(12) . . ?
Cu4 Cu15 Cu6 41.8(2) . . ?
S4 Cu15 Cu6 99.57(13) . . ?
S11 Cu15 Cu6 57.25(11) . . ?
S5 Cu15 Cu6 123.28(17) . . ?
Cu7 Cu15 Cu6 69.09(14) . . ?
Cu4 Cu15 Cu8 25.6(2) . . ?
S4 Cu15 Cu8 124.98(15) . . ?
S11 Cu15 Cu8 89.34(14) . . ?
S5 Cu15 Cu8 65.27(13) . . ?
Cu7 Cu15 Cu8 67.22(13) . . ?
Cu6 Cu15 Cu8 58.26(16) . . ?
Cu4 Cu15 Cu11 61.7(2) . . ?
S4 Cu15 Cu11 46.82(8) . . ?
S11 Cu15 Cu11 137.01(14) . . ?
S5 Cu15 Cu11 92.61(10) . . ?
Cu7 Cu15 Cu11 14.27(8) . . ?
Cu6 Cu15 Cu11 81.97(11) . . ?
Cu8 Cu15 Cu11 78.86(11) . . ?
Cu3 Cu16 S10 105.6(4) . . ?
Cu3 Cu16 S6 90.2(3) . . ?
S10 Cu16 S6 120.84(18) . . ?
Cu3 Cu16 S2 84.5(3) . . ?
S10 Cu16 S2 121.42(17) . . ?
S6 Cu16 S2 116.55(16) . . ?
Cu3 Cu16 Cu7 43.2(3) . . ?
S10 Cu16 Cu7 96.48(15) . . ?
S6 Cu16 Cu7 58.29(13) . . ?
S2 Cu16 Cu7 123.55(18) . . ?
Cu3 Cu16 Cu8 27.8(3) . . ?
S10 Cu16 Cu8 120.95(18) . . ?
S6 Cu16 Cu8 99.20(16) . . ?
S2 Cu16 Cu8 56.99(12) . . ?
Cu7 Cu16 Cu8 68.15(14) . . ?
Cu3 Cu16 Cu5 53.7(3) . . ?
S10 Cu16 Cu5 56.25(14) . . ?
S6 Cu16 Cu5 131.60(19) . . ?
S2 Cu16 Cu5 93.25(16) . . ?
Cu7 Cu16 Cu5 73.61(15) . . ?
Cu8 Cu16 Cu5 64.77(17) . . ?
Cu3 Cu16 Cu11 56.5(3) . . ?
S10 Cu16 Cu11 97.71(14) . . ?
S6 Cu16 Cu11 45.88(9) . . ?
S2 Cu16 Cu11 131.72(16) . . ?
Cu7 Cu16 Cu11 14.20(8) . . ?
Cu8 Cu16 Cu11 79.74(12) . . ?
Cu5 Cu16 Cu11 85.73(14) . . ?
Cu21 Cu17 Cu18 145.8(3) . 3_556 ?
Cu21 Cu17 Cu20 115.7(3) . 3_556 ?
Cu18 Cu17 Cu20 91.96(13) 3_556 3_556 ?
Cu21 Cu17 S16 81.6(3) . . ?
Cu18 Cu17 S16 69.65(12) 3_556 . ?
Cu20 Cu17 S16 110.02(11) 3_556 . ?
Cu21 Cu17 Cu19 115.3(3) . . ?
Cu18 Cu17 Cu19 88.80(13) 3_556 . ?
Cu20 Cu17 Cu19 77.83(11) 3_556 . ?
S16 Cu17 Cu19 156.92(16) . . ?
Cu21 Cu17 Cu22 126.5(4) . 3_556 ?
Cu18 Cu17 Cu22 19.35(19) 3_556 3_556 ?
Cu20 Cu17 Cu22 106.6(2) 3_556 3_556 ?
S16 Cu17 Cu22 53.2(2) . 3_556 ?
Cu19 Cu17 Cu22 104.0(2) . 3_556 ?
Cu21 Cu17 S18 63.2(2) . . ?
Cu18 Cu17 S18 111.41(12) 3_556 . ?
Cu20 Cu17 S18 135.47(12) 3_556 . ?
S16 Cu17 S18 113.49(11) . . ?
Cu19 Cu17 S18 65.89(10) . . ?
Cu22 Cu17 S18 106.55(19) 3_556 . ?
Cu21 Cu17 S13 56.8(3) . . ?
Cu18 Cu17 S13 149.53(13) 3_556 . ?
Cu20 Cu17 S13 59.61(9) 3_556 . ?
S16 Cu17 S13 107.82(12) . . ?
Cu19 Cu17 S13 94.92(10) . . ?
Cu22 Cu17 S13 153.80(19) 3_556 . ?
S18 Cu17 S13 97.58(11) . . ?
Cu21 Cu17 Cu23 101.4(3) . . ?
Cu18 Cu17 Cu23 97.68(13) 3_556 . ?
Cu20 Cu17 Cu23 90.91(10) 3_556 . ?
S16 Cu17 Cu23 155.37(12) . . ?
Cu19 Cu17 Cu23 16.06(6) . . ?
Cu22 Cu17 Cu23 109.4(2) 3_556 . ?
S18 Cu17 Cu23 50.10(7) . . ?
S13 Cu17 Cu23 93.75(10) . . ?
Cu21 Cu17 Cu24 102.7(3) . . ?
Cu18 Cu17 Cu24 101.16(12) 3_556 . ?
Cu20 Cu17 Cu24 14.94(7) 3_556 . ?
S16 Cu17 Cu24 102.00(10) . . ?
Cu19 Cu17 Cu24 89.87(11) . . ?
Cu22 Cu17 Cu24 112.5(2) 3_556 . ?
S18 Cu17 Cu24 138.05(12) . . ?
S13 Cu17 Cu24 48.75(8) . . ?
Cu23 Cu17 Cu24 101.16(9) . . ?
Cu21 Cu17 Cu19 150.2(3) . 3_556 ?
Cu18 Cu17 Cu19 42.09(9) 3_556 3_556 ?
Cu20 Cu17 Cu19 51.12(8) 3_556 3_556 ?
S16 Cu17 Cu19 80.03(10) . 3_556 ?
Cu19 Cu17 Cu19 89.54(12) . 3_556 ?
Cu22 Cu17 Cu19 55.5(2) 3_556 3_556 ?
S18 Cu17 Cu19 146.33(12) . 3_556 ?
S13 Cu17 Cu19 107.60(9) . 3_556 ?
Cu23 Cu17 Cu19 105.11(11) . 3_556 ?
Cu24 Cu17 Cu19 59.08(8) . 3_556 ?
Cu21 Cu17 Cu20 147.7(3) . . ?
Cu18 Cu17 Cu20 40.17(9) 3_556 . ?
Cu20 Cu17 Cu20 90.58(12) 3_556 . ?
S16 Cu17 Cu20 107.77(12) . . ?
Cu19 Cu17 Cu20 49.50(8) . . ?
Cu22 Cu17 Cu20 54.6(2) 3_556 . ?
S18 Cu17 Cu20 85.10(9) . . ?
S13 Cu17 Cu20 139.67(11) . . ?
Cu23 Cu17 Cu20 57.56(7) . . ?
Cu24 Cu17 Cu20 105.22(11) . . ?
Cu19 Cu17 Cu20 61.24(8) 3_556 . ?
Cu21 Cu17 H2M 159.6(4) . . ?
Cu18 Cu17 H2M 54.45(11) 3_556 . ?
Cu20 Cu17 H2M 52.06(8) 3_556 . ?
S16 Cu17 H2M 117.00(14) . . ?
Cu19 Cu17 H2M 49.94(9) . . ?
Cu22 Cu17 H2M 73.8(2) 3_556 . ?
S18 Cu17 H2M 112.13(10) . . ?
S13 Cu17 H2M 106.62(11) . . ?
Cu23 Cu17 H2M 65.60(8) . . ?
Cu24 Cu17 H2M 66.75(8) . . ?
Cu19 Cu17 H2M 39.60(6) 3_556 . ?
Cu20 Cu17 H2M 38.53(7) . . ?
Cu22 Cu18 Cu19 121.0(5) . . ?
Cu22 Cu18 Cu20 122.6(5) . 3_556 ?
Cu19 Cu18 Cu20 100.33(14) . 3_556 ?
Cu22 Cu18 Cu17 113.0(5) . 3_556 ?
Cu19 Cu18 Cu17 95.52(13) . 3_556 ?
Cu20 Cu18 Cu17 99.40(13) 3_556 3_556 ?
Cu22 Cu18 S17 63.3(5) . 3_556 ?
Cu19 Cu18 S17 157.26(13) . 3_556 ?
Cu20 Cu18 S17 63.93(10) 3_556 3_556 ?
Cu17 Cu18 S17 102.98(11) 3_556 3_556 ?
Cu22 Cu18 S16 57.7(5) . 3_556 ?
Cu19 Cu18 S16 99.43(11) . 3_556 ?
Cu20 Cu18 S16 154.53(12) 3_556 3_556 ?
Cu17 Cu18 S16 62.74(10) 3_556 3_556 ?
S17 Cu18 S16 100.75(11) 3_556 3_556 ?
Cu22 Cu18 S14 67.1(5) . . ?
Cu19 Cu18 S14 63.38(9) . . ?
Cu20 Cu18 S14 105.43(11) 3_556 . ?
Cu17 Cu18 S14 149.69(13) 3_556 . ?
S17 Cu18 S14 103.40(11) 3_556 . ?
S16 Cu18 S14 97.72(11) 3_556 . ?
Cu22 Cu18 Cu21 103.6(5) . 3_556 ?
Cu19 Cu18 Cu21 101.81(12) . 3_556 ?
Cu20 Cu18 Cu21 104.83(12) 3_556 3_556 ?
Cu17 Cu18 Cu21 9.40(9) 3_556 3_556 ?
S17 Cu18 Cu21 98.28(9) 3_556 3_556 ?
S16 Cu18 Cu21 55.16(8) 3_556 3_556 ?
S14 Cu18 Cu21 148.25(11) . 3_556 ?
Cu22 Cu18 Cu24 111.0(5) . . ?
Cu19 Cu18 Cu24 107.50(12) . . ?
Cu20 Cu18 Cu24 11.72(8) 3_556 . ?
Cu17 Cu18 Cu24 107.38(12) 3_556 . ?
S17 Cu18 Cu24 54.43(8) 3_556 . ?
S16 Cu18 Cu24 152.30(11) 3_556 . ?
S14 Cu18 Cu24 100.01(10) . . ?
Cu21 Cu18 Cu24 111.47(10) 3_556 . ?
Cu22 Cu18 Cu23 111.6(5) . . ?
Cu19 Cu18 Cu23 9.91(7) . . ?
Cu20 Cu18 Cu23 104.79(12) 3_556 . ?
Cu17 Cu18 Cu23 103.25(11) 3_556 . ?
S17 Cu18 Cu23 152.87(11) 3_556 . ?
S16 Cu18 Cu23 97.32(9) 3_556 . ?
S14 Cu18 Cu23 53.87(8) . . ?
Cu21 Cu18 Cu23 108.66(10) 3_556 . ?
Cu24 Cu18 Cu23 110.32(10) . . ?
Cu22 Cu18 Cu19 144.4(5) . 3_556 ?
Cu19 Cu18 Cu19 93.93(12) . 3_556 ?
Cu20 Cu18 Cu19 48.85(9) 3_556 3_556 ?
Cu17 Cu18 Cu19 51.60(9) 3_556 3_556 ?
S17 Cu18 Cu19 87.43(9) 3_556 3_556 ?
S16 Cu18 Cu19 113.86(10) 3_556 3_556 ?
S14 Cu18 Cu19 144.21(11) . 3_556 ?
Cu21 Cu18 Cu19 58.71(7) 3_556 3_556 ?
Cu24 Cu18 Cu19 58.74(8) . 3_556 ?
Cu23 Cu18 Cu19 103.56(11) . 3_556 ?
Cu22 Cu18 Cu17 152.6(5) . . ?
Cu19 Cu18 Cu17 51.36(9) . . ?
Cu20 Cu18 Cu17 49.75(9) 3_556 . ?
Cu17 Cu18 Cu17 94.42(13) 3_556 . ?
S17 Cu18 Cu17 113.28(10) 3_556 . ?
S16 Cu18 Cu17 142.91(11) 3_556 . ?
S14 Cu18 Cu17 88.67(9) . . ?
Cu21 Cu18 Cu17 103.80(12) 3_556 . ?
Cu24 Cu18 Cu17 58.87(8) . . ?
Cu23 Cu18 Cu17 57.72(7) . . ?
Cu19 Cu18 Cu17 56.05(8) 3_556 . ?
Cu22 Cu18 H2M 173.6(5) . . ?
Cu19 Cu18 H2M 60.46(9) . . ?
Cu20 Cu18 H2M 61.66(10) 3_556 . ?
Cu17 Cu18 H2M 60.76(10) 3_556 . ?
S17 Cu18 H2M 118.08(11) 3_556 . ?
S16 Cu18 H2M 116.32(11) 3_556 . ?
S14 Cu18 H2M 117.37(11) . . ?
Cu21 Cu18 H2M 70.14(9) 3_556 . ?
Cu24 Cu18 H2M 73.36(10) . . ?
Cu23 Cu18 H2M 70.12(8) . . ?
Cu19 Cu18 H2M 33.47(7) 3_556 . ?
Cu17 Cu18 H2M 33.67(7) . . ?
Cu23 Cu19 Cu18 146.1(3) . . ?
Cu23 Cu19 Cu20 117.0(3) . . ?
Cu18 Cu19 Cu20 93.43(13) . . ?
Cu23 Cu19 S14 77.4(2) . . ?
Cu18 Cu19 S14 69.81(11) . . ?
Cu20 Cu19 S14 160.75(14) . . ?
Cu23 Cu19 Cu17 110.1(2) . . ?
Cu18 Cu19 Cu17 89.47(12) . . ?
Cu20 Cu19 Cu17 78.20(11) . . ?
S14 Cu19 Cu17 109.98(11) . . ?
Cu23 Cu19 S15 70.2(2) . . ?
Cu18 Cu19 S15 115.43(13) . . ?
Cu20 Cu19 S15 63.98(9) . . ?
S14 Cu19 S15 113.82(10) . . ?
Cu17 Cu19 S15 134.81(12) . . ?
Cu23 Cu19 Cu22 129.5(3) . . ?
Cu18 Cu19 Cu22 17.42(18) . . ?
Cu20 Cu19 Cu22 105.4(2) . . ?
S14 Cu19 Cu22 56.20(19) . . ?
Cu17 Cu19 Cu22 104.1(2) . . ?
S15 Cu19 Cu22 108.86(19) . . ?
Cu23 Cu19 S18 51.4(2) . . ?
Cu18 Cu19 S18 144.27(12) . . ?
Cu20 Cu19 S18 96.59(10) . . ?
S14 Cu19 S18 102.56(10) . . ?
Cu17 Cu19 S18 59.51(8) . . ?
S15 Cu19 S18 99.74(11) . . ?
Cu22 Cu19 S18 149.41(18) . . ?
Cu23 Cu19 Cu21 97.8(2) . . ?
Cu18 Cu19 Cu21 96.65(12) . . ?
Cu20 Cu19 Cu21 89.96(10) . . ?
S14 Cu19 Cu21 101.03(9) . . ?
Cu17 Cu19 Cu21 14.14(7) . . ?
S15 Cu19 Cu21 138.62(11) . . ?
Cu22 Cu19 Cu21 108.82(19) . . ?
S18 Cu19 Cu21 49.33(7) . . ?
Cu23 Cu19 Cu24 105.3(2) . 3_556 ?
Cu18 Cu19 Cu24 101.88(12) . 3_556 ?
Cu20 Cu19 Cu24 14.64(7) . 3_556 ?
S14 Cu19 Cu24 157.49(11) . 3_556 ?
Cu17 Cu19 Cu24 90.34(11) . 3_556 ?
S15 Cu19 Cu24 49.56(8) . 3_556 ?
Cu22 Cu19 Cu24 110.60(19) . 3_556 ?
S18 Cu19 Cu24 96.00(9) . 3_556 ?
Cu21 Cu19 Cu24 100.70(9) . 3_556 ?
Cu23 Cu19 Cu17 155.2(2) . 3_556 ?
Cu18 Cu19 Cu17 42.39(10) . 3_556 ?
Cu20 Cu19 Cu17 52.32(9) . 3_556 ?
S14 Cu19 Cu17 109.17(12) . 3_556 ?
Cu17 Cu19 Cu17 90.46(11) . 3_556 ?
S15 Cu19 Cu17 85.57(9) . 3_556 ?
Cu22 Cu19 Cu17 53.09(19) . 3_556 ?
S18 Cu19 Cu17 142.44(10) . 3_556 ?
Cu21 Cu19 Cu17 103.97(11) . 3_556 ?
Cu24 Cu19 Cu17 59.49(8) 3_556 3_556 ?
Cu23 Cu19 Cu20 143.5(2) . 3_556 ?
Cu18 Cu19 Cu20 39.84(9) . 3_556 ?
Cu20 Cu19 Cu20 91.05(11) . 3_556 ?
S14 Cu19 Cu20 82.06(9) . 3_556 ?
Cu17 Cu19 Cu20 50.27(8) . 3_556 ?
S15 Cu19 Cu20 146.31(12) . 3_556 ?
Cu22 Cu19 Cu20 53.90(19) . 3_556 ?
S18 Cu19 Cu20 105.61(8) . 3_556 ?
Cu21 Cu19 Cu20 56.86(7) . 3_556 ?
Cu24 Cu19 Cu20 105.22(11) 3_556 3_556 ?
Cu17 Cu19 Cu20 60.83(8) 3_556 3_556 ?
Cu23 Cu19 H2M 157.1(3) . . ?
Cu18 Cu19 H2M 54.85(11) . . ?
Cu20 Cu19 H2M 52.92(8) . . ?
S14 Cu19 H2M 118.21(13) . . ?
Cu17 Cu19 H2M 50.48(8) . . ?
S15 Cu19 H2M 113.15(10) . . ?
Cu22 Cu19 H2M 72.2(2) . . ?
S18 Cu19 H2M 106.59(9) . . ?
Cu21 Cu19 H2M 64.11(7) . . ?
Cu24 Cu19 H2M 67.18(8) 3_556 . ?
Cu17 Cu19 H2M 39.97(7) 3_556 . ?
Cu20 Cu19 H2M 38.12(6) 3_556 . ?
Cu24 Cu20 Cu18 139.7(3) 3_556 3_556 ?
Cu24 Cu20 Cu19 120.4(3) 3_556 . ?
Cu18 Cu20 Cu19 91.82(13) 3_556 . ?
Cu24 Cu20 Cu17 117.9(2) 3_556 3_556 ?
Cu18 Cu20 Cu17 91.08(13) 3_556 3_556 ?
Cu19 Cu20 Cu17 76.56(12) . 3_556 ?
Cu24 Cu20 S17 77.3(2) 3_556 . ?
Cu18 Cu20 S17 68.50(10) 3_556 . ?
Cu19 Cu20 S17 110.35(11) . . ?
Cu17 Cu20 S17 158.22(13) 3_556 . ?
Cu24 Cu20 S13 65.2(2) 3_556 3_556 ?
Cu18 Cu20 S13 109.46(11) 3_556 3_556 ?
Cu19 Cu20 S13 135.95(11) . 3_556 ?
Cu17 Cu20 S13 65.31(10) 3_556 3_556 ?
S17 Cu20 S13 113.26(11) . 3_556 ?
Cu24 Cu20 Cu22 122.9(3) 3_556 3_556 ?
Cu18 Cu20 Cu22 17.00(16) 3_556 3_556 ?
Cu19 Cu20 Cu22 104.0(2) . 3_556 ?
Cu17 Cu20 Cu22 105.3(2) 3_556 3_556 ?
S17 Cu20 Cu22 53.37(19) . 3_556 ?
S13 Cu20 Cu22 106.54(19) 3_556 3_556 ?
Cu24 Cu20 S15 59.3(2) 3_556 . ?
Cu18 Cu20 S15 149.31(13) 3_556 . ?
Cu19 Cu20 S15 61.69(8) . . ?
Cu17 Cu20 S15 96.86(10) 3_556 . ?
S17 Cu20 S15 104.60(11) . . ?
S13 Cu20 S15 100.76(11) 3_556 . ?
Cu22 Cu20 S15 150.15(19) 3_556 . ?
Cu24 Cu20 Cu21 105.4(2) 3_556 3_556 ?
Cu18 Cu20 Cu21 98.22(12) 3_556 3_556 ?
Cu19 Cu20 Cu21 88.83(11) . 3_556 ?
Cu17 Cu20 Cu21 14.35(7) 3_556 3_556 ?
S17 Cu20 Cu21 156.39(11) . 3_556 ?
S13 Cu20 Cu21 51.17(8) 3_556 3_556 ?
Cu22 Cu20 Cu21 109.9(2) 3_556 3_556 ?
S15 Cu20 Cu21 96.51(9) . 3_556 ?
Cu24 Cu20 Cu23 108.1(2) 3_556 . ?
Cu18 Cu20 Cu23 98.39(12) 3_556 . ?
Cu19 Cu20 Cu23 15.29(7) . . ?
Cu17 Cu20 Cu23 90.29(11) 3_556 . ?
S17 Cu20 Cu23 99.82(9) . . ?
S13 Cu20 Cu23 142.55(10) 3_556 . ?
Cu22 Cu20 Cu23 107.15(19) 3_556 . ?
S15 Cu20 Cu23 52.18(7) . . ?
Cu21 Cu20 Cu23 101.46(9) 3_556 . ?
Cu24 Cu20 Cu17 150.6(2) 3_556 . ?
Cu18 Cu20 Cu17 40.43(9) 3_556 . ?
Cu19 Cu20 Cu17 52.30(8) . . ?
Cu17 Cu20 Cu17 89.42(12) 3_556 . ?
S17 Cu20 Cu17 79.92(9) . . ?
S13 Cu20 Cu17 142.50(11) 3_556 . ?
Cu22 Cu20 Cu17 51.77(18) 3_556 . ?
S15 Cu20 Cu17 109.82(9) . . ?
Cu21 Cu20 Cu17 102.94(11) 3_556 . ?
Cu23 Cu20 Cu17 58.00(7) . . ?
Cu24 Cu20 Cu19 147.7(2) 3_556 3_556 ?
Cu18 Cu20 Cu19 39.83(9) 3_556 3_556 ?
Cu19 Cu20 Cu19 88.95(11) . 3_556 ?
Cu17 Cu20 Cu19 51.90(8) 3_556 3_556 ?
S17 Cu20 Cu19 106.69(10) . 3_556 ?
S13 Cu20 Cu19 84.57(8) 3_556 3_556 ?
Cu22 Cu20 Cu19 53.38(18) 3_556 3_556 ?
S15 Cu20 Cu19 143.00(10) . 3_556 ?
Cu21 Cu20 Cu19 58.45(8) 3_556 3_556 ?
Cu23 Cu20 Cu19 102.86(10) . 3_556 ?
Cu17 Cu20 Cu19 57.94(8) . 3_556 ?
Cu24 Cu20 H2M 165.7(3) 3_556 . ?
Cu18 Cu20 H2M 54.35(10) 3_556 . ?
Cu19 Cu20 H2M 51.61(8) . . ?
Cu17 Cu20 H2M 51.34(9) 3_556 . ?
S17 Cu20 H2M 115.86(12) . . ?
S13 Cu20 H2M 111.21(10) 3_556 . ?
Cu22 Cu20 H2M 71.29(19) 3_556 . ?
S15 Cu20 H2M 109.78(10) . . ?
Cu21 Cu20 H2M 65.00(8) 3_556 . ?
Cu23 Cu20 H2M 65.75(7) . . ?
Cu17 Cu20 H2M 38.08(6) . . ?
Cu19 Cu20 H2M 37.34(6) 3_556 . ?
Cu17 Cu21 S13 107.0(3) . . ?
Cu17 Cu21 S18 99.6(3) . . ?
S13 Cu21 S18 115.44(11) . . ?
Cu17 Cu21 S16 79.8(3) . . ?
S13 Cu21 S16 119.36(11) . . ?
S18 Cu21 S16 122.68(12) . . ?
Cu17 Cu21 Cu18 24.8(3) . 3_556 ?
S13 Cu21 Cu18 127.87(13) . 3_556 ?
S18 Cu21 Cu18 98.37(10) . 3_556 ?
S16 Cu21 Cu18 59.46(9) . 3_556 ?
Cu17 Cu21 Cu20 49.9(3) . 3_556 ?
S13 Cu21 Cu20 57.71(9) . 3_556 ?
S18 Cu21 Cu20 126.37(11) . 3_556 ?
S16 Cu21 Cu20 97.02(10) . 3_556 ?
Cu18 Cu21 Cu20 70.42(9) 3_556 3_556 ?
Cu17 Cu21 Cu19 50.5(3) . . ?
S13 Cu21 Cu19 92.32(10) . . ?
S18 Cu21 Cu19 62.56(9) . . ?
S16 Cu21 Cu19 128.06(12) . . ?
Cu18 Cu21 Cu19 68.60(9) 3_556 . ?
Cu20 Cu21 Cu19 64.69(10) 3_556 . ?
Cu17 Cu21 Cu22 41.5(3) . 3_556 ?
S13 Cu21 Cu22 139.23(19) . 3_556 ?
S18 Cu21 Cu22 98.08(16) . 3_556 ?
S16 Cu21 Cu22 45.96(17) . 3_556 ?
Cu18 Cu21 Cu22 16.77(16) 3_556 3_556 ?
Cu20 Cu21 Cu22 84.21(18) 3_556 3_556 ?
Cu19 Cu21 Cu22 82.78(18) . 3_556 ?
Cu17 Cu21 Cu23 64.4(3) . . ?
S13 Cu21 Cu23 94.67(9) . . ?
S18 Cu21 Cu23 47.94(7) . . ?
S16 Cu21 Cu23 136.86(12) . . ?
Cu18 Cu21 Cu23 79.16(9) 3_556 . ?
Cu20 Cu21 Cu23 78.54(9) 3_556 . ?
Cu19 Cu21 Cu23 15.57(5) . . ?
Cu22 Cu21 Cu23 91.04(17) 3_556 . ?
Cu17 Cu21 Cu24 63.4(3) . . ?
S13 Cu21 Cu24 46.66(8) . . ?
S18 Cu21 Cu24 136.70(11) . . ?
S16 Cu21 Cu24 94.67(10) . . ?
Cu18 Cu21 Cu24 81.40(9) 3_556 . ?
Cu20 Cu21 Cu24 14.94(5) 3_556 . ?
Cu19 Cu21 Cu24 77.72(10) . . ?
Cu22 Cu21 Cu24 93.06(17) 3_556 . ?
Cu23 Cu21 Cu24 90.37(9) . . ?
Cu18 Cu22 S16 102.2(5) . 3_556 ?
Cu18 Cu22 S17 95.8(6) . 3_556 ?
S16 Cu22 S17 121.9(4) 3_556 3_556 ?
Cu18 Cu22 S14 92.4(6) . . ?
S16 Cu22 S14 114.9(3) 3_556 . ?
S17 Cu22 S14 119.1(3) 3_556 . ?
Cu18 Cu22 Cu17 47.7(4) . 3_556 ?
S16 Cu22 Cu17 61.4(2) 3_556 3_556 ?
S17 Cu22 Cu17 96.5(3) 3_556 3_556 ?
S14 Cu22 Cu17 130.3(4) . 3_556 ?
Cu18 Cu22 Cu19 41.6(4) . . ?
S16 Cu22 Cu19 93.3(3) 3_556 . ?
S17 Cu22 Cu19 132.2(4) 3_556 . ?
S14 Cu22 Cu19 59.1(2) . . ?
Cu17 Cu22 Cu19 71.4(2) 3_556 . ?
Cu18 Cu22 Cu20 40.4(4) . 3_556 ?
S16 Cu22 Cu20 135.1(4) 3_556 3_556 ?
S17 Cu22 Cu20 59.6(2) 3_556 3_556 ?
S14 Cu22 Cu20 94.5(3) . 3_556 ?
Cu17 Cu22 Cu20 73.6(3) 3_556 3_556 ?
Cu19 Cu22 Cu20 72.7(3) . 3_556 ?
Cu18 Cu22 Cu21 59.6(4) . 3_556 ?
S16 Cu22 Cu21 52.44(17) 3_556 3_556 ?
S17 Cu22 Cu21 95.1(3) 3_556 3_556 ?
S14 Cu22 Cu21 138.7(3) . 3_556 ?
Cu17 Cu22 Cu21 11.96(8) 3_556 3_556 ?
Cu19 Cu22 Cu21 81.1(2) . 3_556 ?
Cu20 Cu22 Cu21 82.9(2) 3_556 3_556 ?
Cu18 Cu22 Cu24 53.5(4) . . ?
S16 Cu22 Cu24 144.7(4) 3_556 . ?
S17 Cu22 Cu24 49.39(17) 3_556 . ?
S14 Cu22 Cu24 93.3(3) . . ?
Cu17 Cu22 Cu24 84.4(3) 3_556 . ?
Cu19 Cu22 Cu24 83.0(3) . . ?
Cu20 Cu22 Cu24 13.13(7) 3_556 . ?
Cu21 Cu22 Cu24 92.5(2) 3_556 . ?
Cu19 Cu23 S18 112.1(2) . . ?
Cu19 Cu23 S14 82.5(2) . . ?
S18 Cu23 S14 118.29(10) . . ?
Cu19 Cu23 S15 90.6(2) . . ?
S18 Cu23 S15 118.36(10) . . ?
S14 Cu23 S15 121.11(10) . . ?
Cu19 Cu23 Cu18 23.96(19) . . ?
S18 Cu23 Cu18 126.73(11) . . ?
S14 Cu23 Cu18 59.46(8) . . ?
S15 Cu23 Cu18 97.13(10) . . ?
Cu19 Cu23 Cu20 47.7(2) . . ?
S18 Cu23 Cu20 95.04(9) . . ?
S14 Cu23 Cu20 128.73(11) . . ?
S15 Cu23 Cu20 58.96(9) . . ?
Cu18 Cu23 Cu20 69.49(9) . . ?
Cu19 Cu23 Cu17 53.9(2) . . ?
S18 Cu23 Cu17 59.12(8) . . ?
S14 Cu23 Cu17 99.00(10) . . ?
S15 Cu23 Cu17 122.94(12) . . ?
Cu18 Cu23 Cu17 68.53(9) . . ?
Cu20 Cu23 Cu17 64.44(10) . . ?
Cu19 Cu23 Cu21 66.6(2) . . ?
S18 Cu23 Cu21 48.76(7) . . ?
S14 Cu23 Cu21 95.77(9) . . ?
S15 Cu23 Cu21 134.20(11) . . ?
Cu18 Cu23 Cu21 77.97(9) . . ?
Cu20 Cu23 Cu21 77.28(9) . . ?
Cu17 Cu23 Cu21 14.21(5) . . ?
Cu20 Cu24 S15 102.3(2) 3_556 3_556 ?
Cu20 Cu24 S13 95.4(2) 3_556 . ?
S15 Cu24 S13 118.68(12) 3_556 . ?
Cu20 Cu24 S17 82.4(2) 3_556 3_556 ?
S15 Cu24 S17 116.63(11) 3_556 3_556 ?
S13 Cu24 S17 123.73(12) . 3_556 ?
Cu20 Cu24 Cu18 28.6(2) 3_556 . ?
S15 Cu24 Cu18 125.59(13) 3_556 . ?
S13 Cu24 Cu18 95.33(10) . . ?
S17 Cu24 Cu18 58.87(9) 3_556 . ?
Cu20 Cu24 Cu19 45.0(2) 3_556 3_556 ?
S15 Cu24 Cu19 57.90(9) 3_556 3_556 ?
S13 Cu24 Cu19 121.44(12) . 3_556 ?
S17 Cu24 Cu19 95.96(11) 3_556 3_556 ?
Cu18 Cu24 Cu19 68.39(9) . 3_556 ?
Cu20 Cu24 Cu17 47.1(2) 3_556 . ?
S15 Cu24 Cu17 91.82(10) 3_556 . ?
S13 Cu24 Cu17 60.31(9) . . ?
S17 Cu24 Cu17 127.33(13) 3_556 . ?
Cu18 Cu24 Cu17 68.48(9) . . ?
Cu19 Cu24 Cu17 61.43(10) 3_556 . ?
Cu20 Cu24 Cu22 44.0(3) 3_556 . ?
S15 Cu24 Cu22 135.04(18) 3_556 . ?
S13 Cu24 Cu22 96.84(17) . . ?
S17 Cu24 Cu22 45.87(17) 3_556 . ?
Cu18 Cu24 Cu22 15.54(14) . . ?
Cu19 Cu24 Cu22 80.86(17) 3_556 . ?
Cu17 Cu24 Cu22 82.28(17) . . ?
Cu20 Cu24 Cu21 59.7(2) 3_556 . ?
S15 Cu24 Cu21 94.87(10) 3_556 . ?
S13 Cu24 Cu21 47.33(8) . . ?
S17 Cu24 Cu21 135.55(12) 3_556 . ?
Cu18 Cu24 Cu21 77.59(9) . . ?
Cu19 Cu24 Cu21 74.11(9) 3_556 . ?
Cu17 Cu24 Cu21 13.90(6) . . ?
Cu22 Cu24 Cu21 89.71(17) . . ?
C1 O1 P1 125.2(6) . . ?
C4 O2 P1 121.5(5) . . ?
C7 O3 P2 132.3(9) . . ?
C10 O4 P2 126.1(6) . . ?
C13 O5 P3 126.5(8) . . ?
C16 O6 P3 122.9(6) . . ?
C19 O7 P4 131.9(10) . . ?
C22 O8 P4 124.7(5) . . ?
C25 O9 P5 122.3(4) . . ?
C28 O10 P5 126.4(4) . . ?
C31 O11 P6 123.0(8) . . ?
C34 O12 P6 130.5(7) . . ?
C37 O13 P7 120.5(6) . . ?
C40 O14 P7 124.4(6) . . ?
C43 O15 P8 126.5(7) . . ?
C46 O16 P8 127.5(6) . . ?
C49 O17 P9 124.4(6) . . ?
C52 O18 P9 125.1(6) . . ?
O1 P1 O2 101.4(3) . . ?
O1 P1 S2 112.5(2) . . ?
O2 P1 S2 109.0(2) . . ?
O1 P1 S1 107.0(2) . . ?
O2 P1 S1 109.3(2) . . ?
S2 P1 S1 116.58(11) . . ?
O3 P2 O4 99.7(5) . . ?
O3 P2 S3 109.6(3) . . ?
O4 P2 S3 112.2(3) . . ?
O3 P2 S4 111.5(3) . . ?
O4 P2 S4 102.9(2) . . ?
S3 P2 S4 119.01(11) . . ?
O5 P3 O6 107.8(5) . . ?
O5 P3 S5 106.1(3) . . ?
O6 P3 S5 112.3(2) . . ?
O5 P3 S6 108.3(3) . . ?
O6 P3 S6 102.2(2) . . ?
S5 P3 S6 119.67(12) . . ?
O7 P4 O8 110.0(5) . . ?
O7 P4 S7 103.7(4) . . ?
O8 P4 S7 110.9(2) . . ?
O7 P4 S8 110.1(3) . . ?
O8 P4 S8 103.3(2) . . ?
S7 P4 S8 118.83(12) . . ?
O10 P5 O9 108.2(3) . . ?
O10 P5 S10 112.12(19) . . ?
O9 P5 S10 103.2(2) . . ?
O10 P5 S9 102.56(19) . . ?
O9 P5 S9 110.79(19) . . ?
S10 P5 S9 119.72(11) . . ?
O12 P6 O11 104.3(5) . . ?
O12 P6 S12 112.1(3) . . ?
O11 P6 S12 106.4(3) . . ?
O12 P6 S11 110.0(4) . . ?
O11 P6 S11 102.1(3) . . ?
S12 P6 S11 120.15(13) . . ?
O14 P7 O13 100.8(3) . . ?
O14 P7 S14 111.1(3) . . ?
O13 P7 S14 107.5(2) . . ?
O14 P7 S13 108.8(3) . . ?
O13 P7 S13 110.4(2) . . ?
S14 P7 S13 117.00(12) . . ?
O16 P8 O15 102.0(5) . . ?
O16 P8 S16 112.7(4) . 3_556 ?
O15 P8 S16 104.3(3) . 3_556 ?
O16 P8 S15 108.3(3) . . ?
O15 P8 S15 110.8(3) . . ?
S16 P8 S15 117.46(12) 3_556 . ?
O18 P9 O17 101.1(4) . . ?
O18 P9 S17 110.8(3) . . ?
O17 P9 S17 106.7(3) . . ?
O18 P9 S18 108.6(3) . . ?
O17 P9 S18 110.7(3) . . ?
S17 P9 S18 117.66(11) . . ?
P1 S1 Cu9 102.72(11) . . ?
P1 S1 Cu5 100.77(14) . . ?
Cu9 S1 Cu5 14.69(11) . . ?
P1 S1 Cu14 106.92(17) . . ?
Cu9 S1 Cu14 72.5(2) . . ?
Cu5 S1 Cu14 58.8(2) . . ?
P1 S1 Cu2 93.98(9) . . ?
Cu9 S1 Cu2 69.70(7) . . ?
Cu5 S1 Cu2 55.09(13) . . ?
Cu14 S1 Cu2 13.94(14) . . ?
P1 S2 Cu12 112.5(2) . . ?
P1 S2 Cu16 100.06(13) . . ?
Cu12 S2 Cu16 87.3(3) . . ?
P1 S2 Cu3 101.15(10) . . ?
Cu12 S2 Cu3 69.6(3) . . ?
Cu16 S2 Cu3 18.59(7) . . ?
P1 S2 Cu8 101.55(14) . . ?
Cu12 S2 Cu8 20.3(2) . . ?
Cu16 S2 Cu8 71.83(14) . . ?
Cu3 S2 Cu8 53.29(11) . . ?
P2 S3 Cu13 109.79(12) . . ?
P2 S3 Cu10 106.98(11) . . ?
Cu13 S3 Cu10 85.62(11) . . ?
P2 S3 Cu1 102.13(9) . . ?
Cu13 S3 Cu1 21.31(8) . . ?
Cu10 S3 Cu1 68.28(7) . . ?
P2 S3 Cu6 103.82(11) . . ?
Cu13 S3 Cu6 69.09(14) . . ?
Cu10 S3 Cu6 18.59(8) . . ?
Cu1 S3 Cu6 50.32(11) . . ?
P2 S4 Cu15 104.92(12) . . ?
P2 S4 Cu11 109.03(11) . . ?
Cu15 S4 Cu11 87.36(11) . . ?
P2 S4 Cu7 101.29(11) . . ?
Cu15 S4 Cu7 72.32(13) . . ?
Cu11 S4 Cu7 18.90(9) . . ?
P2 S4 Cu4 101.82(9) . . ?
Cu15 S4 Cu4 17.72(7) . . ?
Cu11 S4 Cu4 71.64(7) . . ?
Cu7 S4 Cu4 55.31(11) . . ?
P3 S5 Cu15 108.28(13) . . ?
P3 S5 Cu4 104.34(11) . . ?
Cu15 S5 Cu4 19.29(7) . . ?
P3 S5 Cu12 106.8(2) . . ?
Cu15 S5 Cu12 82.1(3) . . ?
Cu4 S5 Cu12 64.6(2) . . ?
P3 S5 Cu8 102.40(11) . . ?
Cu15 S5 Cu8 67.41(12) . . ?
Cu4 S5 Cu8 48.92(10) . . ?
Cu12 S5 Cu8 17.0(2) . . ?
P3 S6 Cu11 105.32(10) . . ?
P3 S6 Cu16 108.81(14) . . ?
Cu11 S6 Cu16 87.02(12) . . ?
P3 S6 Cu3 100.52(10) . . ?
Cu11 S6 Cu3 72.98(8) . . ?
Cu16 S6 Cu3 18.42(8) . . ?
P3 S6 Cu7 101.85(11) . . ?
Cu11 S6 Cu7 18.39(9) . . ?
Cu16 S6 Cu7 70.77(14) . . ?
Cu3 S6 Cu7 55.32(11) . . ?
P4 S7 Cu10 109.87(11) . . ?
P4 S7 Cu14 102.63(18) . . ?
Cu10 S7 Cu14 71.1(3) . . ?
P4 S7 Cu6 103.35(12) . . ?
Cu10 S7 Cu6 20.71(11) . . ?
Cu14 S7 Cu6 52.2(3) . . ?
P4 S8 Cu13 109.35(12) . . ?
P4 S8 Cu9 102.74(10) . . ?
Cu13 S8 Cu9 91.60(12) . . ?
P4 S8 Cu5 99.07(16) . . ?
Cu13 S8 Cu5 79.12(15) . . ?
Cu9 S8 Cu5 14.92(10) . . ?
P4 S8 Cu1 103.06(10) . . ?
Cu13 S8 Cu1 21.52(8) . . ?
Cu9 S8 Cu1 72.66(7) . . ?
Cu5 S8 Cu1 59.01(12) . . ?
P5 S9 Cu13 105.53(11) . . ?
P5 S9 Cu11 107.70(10) . . ?
Cu13 S9 Cu11 88.93(11) . . ?
P5 S9 Cu7 102.93(11) . . ?
Cu13 S9 Cu7 71.83(14) . . ?
Cu11 S9 Cu7 19.37(9) . . ?
P5 S9 Cu1 100.67(8) . . ?
Cu13 S9 Cu1 21.36(8) . . ?
Cu11 S9 Cu1 70.31(7) . . ?
Cu7 S9 Cu1 51.91(11) . . ?
P5 S10 Cu16 107.81(13) . . ?
P5 S10 Cu9 105.20(10) . . ?
Cu16 S10 Cu9 87.57(12) . . ?
P5 S10 Cu5 101.58(13) . . ?
Cu16 S10 Cu5 75.45(15) . . ?
Cu9 S10 Cu5 14.18(9) . . ?
P5 S10 Cu3 102.90(9) . . ?
Cu16 S10 Cu3 16.89(8) . . ?
Cu9 S10 Cu3 72.98(8) . . ?
Cu5 S10 Cu3 59.96(12) . . ?
P6 S11 Cu10 109.43(11) . . ?
P6 S11 Cu15 106.85(13) . . ?
Cu10 S11 Cu15 87.92(11) . . ?
P6 S11 Cu4 99.72(10) . . ?
Cu10 S11 Cu4 73.36(8) . . ?
Cu15 S11 Cu4 19.04(7) . . ?
P6 S11 Cu6 100.93(13) . . ?
Cu10 S11 Cu6 19.68(9) . . ?
Cu15 S11 Cu6 73.03(12) . . ?
Cu4 S11 Cu6 56.24(10) . . ?
P6 S12 Cu14 105.0(2) . . ?
P6 S12 Cu2 104.37(13) . . ?
Cu14 S12 Cu2 15.05(16) . . ?
P6 S12 Cu12 96.5(2) . . ?
Cu14 S12 Cu12 64.2(3) . . ?
Cu2 S12 Cu12 49.2(2) . . ?
P6 S12 Cu8 95.75(15) . . ?
Cu14 S12 Cu8 46.0(2) . . ?
Cu2 S12 Cu8 31.10(12) . . ?
Cu12 S12 Cu8 19.0(2) . . ?
P7 S13 Cu24 110.18(12) . . ?
P7 S13 Cu21 104.87(11) . . ?
Cu24 S13 Cu21 86.00(11) . . ?
P7 S13 Cu20 101.25(11) . 3_556 ?
Cu24 S13 Cu20 19.44(6) . 3_556 ?
Cu21 S13 Cu20 71.11(10) . 3_556 ?
P7 S13 Cu17 103.82(10) . . ?
Cu24 S13 Cu17 70.94(10) . . ?
Cu21 S13 Cu17 16.24(6) . . ?
Cu20 S13 Cu17 55.09(9) 3_556 . ?
P7 S14 Cu22 113.1(2) . . ?
P7 S14 Cu23 101.21(10) . . ?
Cu22 S14 Cu23 83.5(2) . . ?
P7 S14 Cu19 101.65(10) . . ?
Cu22 S14 Cu19 64.7(2) . . ?
Cu23 S14 Cu19 20.03(6) . . ?
P7 S14 Cu18 103.73(11) . . ?
Cu22 S14 Cu18 20.5(2) . . ?
Cu23 S14 Cu18 66.67(9) . . ?
Cu19 S14 Cu18 46.82(9) . . ?
P8 S15 Cu24 106.54(11) . 3_556 ?
P8 S15 Cu23 105.72(12) . . ?
Cu24 S15 Cu23 85.87(11) 3_556 . ?
P8 S15 Cu19 95.90(11) . . ?
Cu24 S15 Cu19 72.54(10) 3_556 . ?
Cu23 S15 Cu19 19.20(6) . . ?
P8 S15 Cu20 103.57(10) . . ?
Cu24 S15 Cu20 18.41(6) 3_556 . ?
Cu23 S15 Cu20 68.86(9) . . ?
Cu19 S15 Cu20 54.33(8) . . ?
P8 S16 Cu22 116.8(2) 3_556 3_556 ?
P8 S16 Cu17 101.62(12) 3_556 . ?
Cu22 S16 Cu17 65.4(3) 3_556 . ?
P8 S16 Cu21 102.98(12) 3_556 . ?
Cu22 S16 Cu21 81.6(2) 3_556 . ?
Cu17 S16 Cu21 18.56(6) . . ?
P8 S16 Cu18 107.12(11) 3_556 3_556 ?
Cu22 S16 Cu18 20.2(2) 3_556 3_556 ?
Cu17 S16 Cu18 47.61(10) . 3_556 ?
Cu21 S16 Cu18 65.38(10) . 3_556 ?
P9 S17 Cu22 113.8(2) . 3_556 ?
P9 S17 Cu24 104.08(12) . 3_556 ?
Cu22 S17 Cu24 84.7(3) 3_556 3_556 ?
P9 S17 Cu20 101.54(11) . . ?
Cu22 S17 Cu20 67.0(3) 3_556 . ?
Cu24 S17 Cu20 20.25(6) 3_556 . ?
P9 S17 Cu18 106.76(11) . 3_556 ?
Cu22 S17 Cu18 20.8(2) 3_556 3_556 ?
Cu24 S17 Cu18 66.70(10) 3_556 3_556 ?
Cu20 S17 Cu18 47.58(9) . 3_556 ?
P9 S18 Cu23 101.75(11) . . ?
P9 S18 Cu21 107.70(11) . . ?
Cu23 S18 Cu21 83.30(10) . . ?
P9 S18 Cu17 98.19(11) . . ?
Cu23 S18 Cu17 70.77(9) . . ?
Cu21 S18 Cu17 17.17(6) . . ?
P9 S18 Cu19 99.76(10) . . ?
Cu23 S18 Cu19 16.46(5) . . ?
Cu21 S18 Cu19 68.12(9) . . ?
Cu17 S18 Cu19 54.60(8) . . ?

loop_
_geom_bond_atom_site_label_1
_geom_bond_atom_site_label_2
_geom_bond_distance
_geom_bond_site_symmetry_2
_geom_bond_publ_flag
C1 C3 1.415(18) . ?
C1 O1 1.443(11) . ?
C1 C2 1.538(17) . ?
C1 H1 1.0000 . ?
C2 H2A 0.9800 . ?
C2 H2B 0.9800 . ?
C2 H2C 0.9800 . ?
C3 H3A 0.9800 . ?
C3 H3B 0.9800 . ?
C3 H3C 0.9800 . ?
C4 O2 1.467(10) . ?
C4 C5 1.485(14) . ?
C4 C6 1.502(13) . ?
C4 H4 1.0000 . ?
C5 H5A 0.9800 . ?
C5 H5B 0.9800 . ?
C5 H5C 0.9800 . ?
C6 H6A 0.9800 . ?
C6 H6B 0.9800 . ?
C6 H6C 0.9800 . ?
C7 O3 1.387(9) . ?
C7 C8 1.521(9) . ?
C7 C9 1.528(9) . ?
C7 H7 1.0000 . ?
C8 H8A 0.9800 . ?
C8 H8B 0.9800 . ?
C8 H8C 0.9800 . ?
C9 H9A 0.9800 . ?
C9 H9B 0.9800 . ?
C9 H9C 0.9800 . ?
C10 O4 1.478(10) . ?
C10 C11 1.487(17) . ?
C10 C12 1.496(17) . ?
C10 H10 1.0000 . ?
C11 H11A 0.9800 . ?
C11 H11B 0.9800 . ?
C11 H11C 0.9800 . ?
C12 H12A 0.9800 . ?
C12 H12B 0.9800 . ?
C12 H12C 0.9800 . ?
C13 O5 1.453(9) . ?
C13 C14 1.499(9) . ?
C13 C15 1.518(10) . ?
C13 H13 1.0000 . ?
C14 H14A 0.9800 . ?
C14 H14B 0.9800 . ?
C14 H14C 0.9800 . ?
C15 H15A 0.9800 . ?
C15 H15B 0.9800 . ?
C15 H15C 0.9800 . ?
C16 O6 1.459(9) . ?
C16 C18 1.492(13) . ?
C16 C17 1.518(16) . ?
C16 H16 1.0000 . ?
C17 H17A 0.9800 . ?
C17 H17B 0.9800 . ?
C17 H17C 0.9800 . ?
C18 H18A 0.9800 . ?
C18 H18B 0.9800 . ?
C18 H18C 0.9800 . ?
C19 O7 1.383(9) . ?
C19 C21 1.510(9) . ?
C19 C20 1.530(9) . ?
C19 H19 1.0000 . ?
C20 H20A 0.9800 . ?
C20 H20B 0.9800 . ?
C20 H20C 0.9800 . ?
C21 H21A 0.9800 . ?
C21 H21B 0.9800 . ?
C21 H21C 0.9800 . ?
C22 O8 1.466(9) . ?
C22 C23 1.488(12) . ?
C22 C24 1.509(13) . ?
C22 H22 1.0000 . ?
C23 H23A 0.9800 . ?
C23 H23B 0.9800 . ?
C23 H23C 0.9800 . ?
C24 H24A 0.9800 . ?
C24 H24B 0.9800 . ?
C24 H24C 0.9800 . ?
C25 O9 1.474(8) . ?
C25 C27 1.497(12) . ?
C25 C26 1.505(11) . ?
C25 H25 1.0000 . ?
C26 H26A 0.9800 . ?
C26 H26B 0.9800 . ?
C26 H26C 0.9800 . ?
C27 H27A 0.9800 . ?
C27 H27B 0.9800 . ?
C27 H27C 0.9800 . ?
C28 O10 1.483(7) . ?
C28 C30 1.500(10) . ?
C28 C29 1.503(11) . ?
C28 H28 1.0000 . ?
C29 H29A 0.9800 . ?
C29 H29B 0.9800 . ?
C29 H29C 0.9800 . ?
C30 H30A 0.9800 . ?
C30 H30B 0.9800 . ?
C30 H30C 0.9800 . ?
C31 O11 1.404(14) . ?
C31 C33 1.41(2) . ?
C31 C32 1.546(19) . ?
C31 H31 1.0000 . ?
C32 H32A 0.9800 . ?
C32 H32B 0.9800 . ?
C32 H32C 0.9800 . ?
C33 H33A 0.9800 . ?
C33 H33B 0.9800 . ?
C33 H33C 0.9800 . ?
C34 C35 1.436(19) . ?
C34 O12 1.474(13) . ?
C34 C36 1.535(16) . ?
C34 H34 1.0000 . ?
C35 H35A 0.9800 . ?
C35 H35B 0.9800 . ?
C35 H35C 0.9800 . ?
C36 H36A 0.9800 . ?
C36 H36B 0.9800 . ?
C36 H36C 0.9800 . ?
C37 C38 1.402(18) . ?
C37 O13 1.484(10) . ?
C37 C39 1.490(13) . ?
C37 H37 1.0000 . ?
C38 H38A 0.9800 . ?
C38 H38B 0.9800 . ?
C38 H38C 0.9800 . ?
C39 H39A 0.9800 . ?
C39 H39B 0.9800 . ?
C39 H39C 0.9800 . ?
C40 O14 1.429(12) . ?
C40 C41 1.433(19) . ?
C40 C42 1.58(2) . ?
C40 H40 1.0000 . ?
C41 H41A 0.9800 . ?
C41 H41B 0.9800 . ?
C41 H41C 0.9800 . ?
C42 H42A 0.9800 . ?
C42 H42B 0.9800 . ?
C42 H42C 0.9800 . ?
C43 O15 1.428(12) . ?
C43 C44 1.469(15) . ?
C43 C45 1.49(2) . ?
C43 H43 1.0000 . ?
C44 H44A 0.9800 . ?
C44 H44B 0.9800 . ?
C44 H44C 0.9800 . ?
C45 H45A 0.9800 . ?
C45 H45B 0.9800 . ?
C45 H45C 0.9800 . ?
C46 C48 1.402(15) . ?
C46 O16 1.438(11) . ?
C46 C47 1.493(16) . ?
C46 H46 1.0000 . ?
C47 H47A 0.9800 . ?
C47 H47B 0.9800 . ?
C47 H47C 0.9800 . ?
C48 H48A 0.9800 . ?
C48 H48B 0.9800 . ?
C48 H48C 0.9800 . ?
C49 C50 1.476(19) . ?
C49 C51 1.48(2) . ?
C49 O17 1.544(13) . ?
C49 H49 1.0000 . ?
C50 H50A 0.9800 . ?
C50 H50B 0.9800 . ?
C50 H50C 0.9800 . ?
C51 H51A 0.9800 . ?
C51 H51B 0.9800 . ?
C51 H51C 0.9800 . ?
C52 O18 1.405(12) . ?
C52 C53 1.522(16) . ?
C52 C54 1.540(15) . ?
C52 H52 1.0000 . ?
C53 H53A 0.9800 . ?
C53 H53B 0.9800 . ?
C53 H53C 0.9800 . ?
C54 H54A 0.9800 . ?
C54 H54B 0.9800 . ?
C54 H54C 0.9800 . ?
Cu1 Cu13 0.889(3) . ?
Cu1 Cu7 2.104(4) . ?
Cu1 Cu6 2.141(4) . ?
Cu1 Cu5 2.331(5) . ?
Cu1 S8 2.411(2) . ?
Cu1 S9 2.441(2) . ?
Cu1 S3 2.442(2) . ?
Cu1 Cu10 2.665(2) . ?
Cu1 Cu11 2.716(2) . ?
Cu1 H1M 1.76(10) . ?
Cu2 Cu14 0.636(6) . ?
Cu2 Cu8 1.373(5) . ?
Cu2 Cu12 2.053(10) . ?
Cu2 Cu6 2.136(5) . ?
Cu2 Cu5 2.322(5) . ?
Cu2 S12 2.432(3) . ?
Cu2 S1 2.638(2) . ?
Cu2 Cu3 2.782(2) . ?
Cu2 H1M 1.63(10) . ?
Cu3 Cu16 0.746(3) . ?
Cu3 Cu8 2.148(4) . ?
Cu3 Cu7 2.236(4) . ?
Cu3 S2 2.330(2) . ?
Cu3 S6 2.362(2) . ?
Cu3 Cu5 2.443(5) . ?
Cu3 S10 2.474(2) . ?
Cu3 Cu12 2.598(9) . ?
Cu3 Cu11 2.712(2) . ?
Cu3 H1M 1.94(10) . ?
Cu4 Cu15 0.777(3) . ?
Cu4 Cu8 2.170(4) . ?
Cu4 Cu7 2.275(4) . ?
Cu4 Cu6 2.288(3) . ?
Cu4 S5 2.348(2) . ?
Cu4 S11 2.382(2) . ?
Cu4 S4 2.484(2) . ?
Cu4 Cu12 2.548(9) . ?
Cu4 Cu10 2.758(2) . ?
Cu4 H1M 2.06(10) . ?
Cu5 Cu9 0.597(4) . ?
Cu5 S8 2.319(5) . ?
Cu5 S1 2.354(5) . ?
Cu5 S10 2.414(5) . ?
Cu5 Cu14 2.430(9) . ?
Cu5 Cu16 2.810(6) . ?
Cu5 H1M 2.02(10) . ?
Cu6 Cu10 0.837(4) . ?
Cu6 Cu14 2.055(11) . ?
Cu6 S7 2.359(4) . ?
Cu6 S11 2.469(4) . ?
Cu6 S3 2.584(5) . ?
Cu6 Cu13 2.741(4) . ?
Cu6 H1M 1.85(10) . ?
Cu7 Cu11 0.785(4) . ?
Cu7 S9 2.363(3) . ?
Cu7 S4 2.416(3) . ?
Cu7 S6 2.452(3) . ?
Cu7 Cu13 2.715(5) . ?
Cu7 Cu16 2.721(5) . ?
Cu7 H1M 1.96(10) . ?
Cu8 Cu12 0.857(9) . ?
Cu8 Cu14 1.988(8) . ?
Cu8 S2 2.453(4) . ?
Cu8 S12 2.637(5) . ?
Cu8 H1M 1.70(10) . ?
Cu9 S1 2.248(3) . ?
Cu9 S10 2.254(3) . ?
Cu9 S8 2.264(3) . ?
Cu9 Cu14 2.867(7) . ?
Cu10 S11 2.231(3) . ?
Cu10 S7 2.273(3) . ?
Cu10 S3 2.302(3) . ?
Cu10 Cu14 2.667(9) . ?
Cu11 S6 2.193(2) . ?
Cu11 S4 2.223(2) . ?
Cu11 S9 2.270(2) . ?
Cu11 Cu15 3.045(3) . ?
Cu12 S2 2.218(8) . ?
Cu12 S5 2.421(8) . ?
Cu12 S12 2.502(8) . ?
Cu12 Cu14 2.618(11) . ?
Cu13 S8 2.153(3) . ?
Cu13 S3 2.221(3) . ?
Cu13 S9 2.264(3) . ?
Cu14 S7 2.316(7) . ?
Cu14 S12 2.422(7) . ?
Cu14 S1 2.578(8) . ?
Cu14 H1M 2.02(10) . ?
Cu15 S4 2.186(4) . ?
Cu15 S11 2.240(3) . ?
Cu15 S5 2.265(3) . ?
Cu16 S10 2.167(4) . ?
Cu16 S6 2.238(4) . ?
Cu16 S2 2.280(4) . ?
Cu17 Cu21 0.752(2) . ?
Cu17 Cu18 1.933(4) 3_556 ?
Cu17 Cu20 2.323(3) 3_556 ?
Cu17 S16 2.326(3) . ?
Cu17 Cu19 2.377(3) . ?
Cu17 Cu22 2.407(8) 3_556 ?
Cu17 S18 2.513(3) . ?
Cu17 S13 2.573(3) . ?
Cu17 Cu23 2.764(3) . ?
Cu17 Cu24 2.800(3) . ?
Cu17 Cu19 2.854(4) 3_556 ?
Cu17 Cu20 2.941(4) . ?
Cu17 H2M 1.864(3) . ?
Cu18 Cu22 0.867(8) . ?
Cu18 Cu19 1.922(3) . ?
Cu18 Cu20 1.923(3) 3_556 ?
Cu18 Cu17 1.933(4) 3_556 ?
Cu18 S17 2.423(3) 3_556 ?
Cu18 S16 2.454(3) 3_556 ?
Cu18 S14 2.474(3) . ?
Cu18 Cu21 2.590(3) 3_556 ?
Cu18 Cu24 2.600(3) . ?
Cu18 Cu23 2.637(3) . ?
Cu18 Cu19 3.032(3) 3_556 ?
Cu18 H2M 1.738(3) . ?
Cu19 Cu23 0.814(2) . ?
Cu19 Cu20 2.284(3) . ?
Cu19 S14 2.356(3) . ?
Cu19 S15 2.476(3) . ?
Cu19 Cu22 2.482(9) . ?
Cu19 S18 2.662(3) . ?
Cu19 Cu21 2.783(3) . ?
Cu19 Cu24 2.788(3) 3_556 ?
Cu19 Cu17 2.854(4) 3_556 ?
Cu19 Cu20 2.952(4) 3_556 ?
Cu19 H2M 1.850(2) . ?
Cu20 Cu24 0.817(2) 3_556 ?
Cu20 Cu18 1.923(3) 3_556 ?
Cu20 Cu17 2.322(3) 3_556 ?
Cu20 S17 2.339(3) . ?
Cu20 S13 2.443(3) 3_556 ?
Cu20 Cu22 2.498(9) 3_556 ?
Cu20 S15 2.527(3) . ?
Cu20 Cu21 2.734(3) 3_556 ?
Cu20 Cu23 2.751(3) . ?
Cu20 Cu19 2.952(4) 3_556 ?
Cu20 H2M 1.883(3) . ?
Cu21 S13 2.251(3) . ?
Cu21 S18 2.275(3) . ?
Cu21 S16 2.338(3) . ?
Cu21 Cu18 2.590(3) 3_556 ?
Cu21 Cu20 2.734(3) 3_556 ?
Cu21 Cu22 2.918(8) 3_556 ?
Cu21 Cu23 3.004(3) . ?
Cu21 Cu24 3.054(3) . ?
Cu22 S16 2.121(7) 3_556 ?
Cu22 S17 2.177(7) 3_556 ?
Cu22 S14 2.281(7) . ?
Cu22 Cu17 2.407(8) 3_556 ?
Cu22 Cu20 2.498(9) 3_556 ?
Cu22 Cu21 2.918(8) 3_556 ?
Cu22 Cu24 3.020(8) . ?
Cu23 S18 2.246(3) . ?
Cu23 S14 2.320(3) . ?
Cu23 S15 2.330(3) . ?
Cu24 Cu20 0.817(2) 3_556 ?
Cu24 S15 2.224(3) 3_556 ?
Cu24 S13 2.227(3) . ?
Cu24 S17 2.302(3) 3_556 ?
Cu24 Cu19 2.788(3) 3_556 ?
O1 P1 1.576(5) . ?
O2 P1 1.580(5) . ?
O3 P2 1.517(8) . ?
O4 P2 1.562(7) . ?
O5 P3 1.586(7) . ?
O6 P3 1.596(6) . ?
O7 P4 1.556(7) . ?
O8 P4 1.579(6) . ?
O9 P5 1.582(5) . ?
O10 P5 1.580(5) . ?
O11 P6 1.630(7) . ?
O12 P6 1.527(8) . ?
O13 P7 1.578(5) . ?
O14 P7 1.576(6) . ?
O15 P8 1.582(7) . ?
O16 P8 1.550(7) . ?
O17 P9 1.587(6) . ?
O18 P9 1.572(6) . ?
P1 S2 1.997(2) . ?
P1 S1 2.004(2) . ?
P2 S3 2.011(2) . ?
P2 S4 2.011(3) . ?
P3 S5 1.985(3) . ?
P3 S6 2.008(3) . ?
P4 S7 1.990(3) . ?
P4 S8 2.023(2) . ?
P5 S10 2.006(2) . ?
P5 S9 2.015(2) . ?
P6 S12 1.955(3) . ?
P6 S11 2.014(3) . ?
P7 S14 1.995(3) . ?
P7 S13 2.019(3) . ?
P8 S16 1.995(3) 3_556 ?
P8 S15 2.026(3) . ?
P9 S17 1.999(3) . ?
P9 S18 2.013(3) . ?
S13 Cu20 2.443(3) 3_556 ?
S15 Cu24 2.224(3) 3_556 ?
S16 P8 1.995(3) 3_556 ?
S16 Cu22 2.121(7) 3_556 ?
S16 Cu18 2.454(3) 3_556 ?
S17 Cu22 2.177(7) 3_556 ?
S17 Cu24 2.302(3) 3_556 ?
S17 Cu18 2.423(3) 3_556 ?
